data_4086822
loop_
_publ_author_name
'Agnew, Douglas W.'
'Moore, Curtis E.'
'Rheingold, Arnold L.'
'Figueroa, Joshua S.'

_publ_section_title
;
 Controlled cis Labilization of CO from Manganese(I) Mixed
 Carbonyl/Isocyanide Complexes: An Entry Point to Coordinatively
 Unsaturated Metallo-Lewis Acids
;
_journal_issue 2
_journal_name_full Organometallics
_journal_page_first 363
_journal_paper_doi 10.1021/acs.organomet.6b00792
_journal_volume 36
_journal_year 2017
_chemical_formula_moiety 'C66 H77 Mn N2 O4'
_chemical_formula_sum 'C66 H77 Mn N2 O4'
_chemical_formula_weight 1017.23
_space_group_crystal_system monoclinic
_space_group_IT_number 14
_space_group_name_Hall '-P 2ybc'
_space_group_name_H-M_alt 'P 1 21/c 1'
_symmetry_space_group_name_Hall '-P 2ybc'
_symmetry_space_group_name_H-M 'P 1 21/c 1'
_atom_sites_solution_hydrogens geom
_atom_sites_solution_primary direct
_audit_creation_date 2016-06-29
_audit_creation_method
;
Olex2 1.2
(compiled 2016.02.16 svn.r3265 for OlexSys, GUI svn.r5155)
;
_cell_angle_alpha 90
_cell_angle_beta 100.020(2)
_cell_angle_gamma 90
_cell_formula_units_Z 8
_cell_length_a 16.862(2)
_cell_length_b 16.736(2)
_cell_length_c 41.454(5)
_cell_measurement_reflns_used 9978
_cell_measurement_temperature 273(2)
_cell_measurement_theta_max 24.22
_cell_measurement_theta_min 2.42
_cell_volume 11520(2)
_computing_cell_refinement 'SAINT v8.34A (Bruker, 2013)'
_computing_data_collection 'APEX2 v2013.6-2 (Bruker, 2013)'
_computing_data_reduction 'SAINT v8.34A (Bruker, 2013)'
_computing_molecular_graphics 'Olex2 (Dolomanov et al., 2009)'
_computing_publication_material 'Olex2 (Dolomanov et al., 2009)'
_computing_structure_refinement 'ShelXL (Sheldrick, 2015)'
_computing_structure_solution 'SIR2004 (Burla et al., 2007)'
_diffrn_ambient_temperature 273.15
_diffrn_detector_area_resol_mean 7.9
_diffrn_detector_type 'CCD Area Detector'
_diffrn_measured_fraction_theta_full 0.999
_diffrn_measured_fraction_theta_max 0.999
_diffrn_measurement_device 'Kappa Four-Circle Diffractometer'
_diffrn_measurement_device_type 'Bruker APEX II Ultra'
_diffrn_measurement_method '\w and \f scans'
_diffrn_radiation_type MoK\a
_diffrn_radiation_wavelength 0.71073
_diffrn_reflns_av_R_equivalents 0.0761
_diffrn_reflns_av_unetI/netI 0.0629
_diffrn_reflns_Laue_measured_fraction_full 0.999
_diffrn_reflns_Laue_measured_fraction_max 0.999
_diffrn_reflns_limit_h_max 19
_diffrn_reflns_limit_h_min -19
_diffrn_reflns_limit_k_max 19
_diffrn_reflns_limit_k_min -19
_diffrn_reflns_limit_l_max 48
_diffrn_reflns_limit_l_min -48
_diffrn_reflns_number 87844
_diffrn_reflns_point_group_measured_fraction_full 0.999
_diffrn_reflns_point_group_measured_fraction_max 0.999
_diffrn_reflns_theta_full 24.416
_diffrn_reflns_theta_max 24.416
_diffrn_reflns_theta_min 0.998
_exptl_absorpt_coefficient_mu 0.278
_exptl_absorpt_correction_T_max 0.2582
_exptl_absorpt_correction_T_min 0.2025
_exptl_absorpt_correction_type multi-scan
_exptl_absorpt_process_details
;
SADABS-2014/5 (Bruker,2014/5) was used for absorption correction.
wR2(int) was 0.1010 before and 0.0512 after correction.
The Ratio of minimum to maximum transmission is 0.7843.
The \l/2 correction factor is 0.00150.
;
_exptl_crystal_colour 'clear yellow'
_exptl_crystal_colour_lustre clear
_exptl_crystal_colour_primary yellow
_exptl_crystal_density_diffrn 1.173
_exptl_crystal_description block
_exptl_crystal_F_000 4352
_exptl_crystal_recrystallization_method 'Grown from concentrated THF solution at 238K.'
_exptl_crystal_size_max 0.08
_exptl_crystal_size_mid 0.06
_exptl_crystal_size_min 0.06
_refine_diff_density_max 1.946
_refine_diff_density_min -0.847
_refine_diff_density_rms 0.069
_refine_ls_extinction_method none
_refine_ls_goodness_of_fit_ref 1.119
_refine_ls_hydrogen_treatment constr
_refine_ls_matrix_type full
_refine_ls_number_parameters 1473
_refine_ls_number_reflns 18988
_refine_ls_number_restraints 472
_refine_ls_restrained_S_all 1.142
_refine_ls_R_factor_all 0.1216
_refine_ls_R_factor_gt 0.0927
_refine_ls_shift/su_max 0.000
_refine_ls_shift/su_mean 0.000
_refine_ls_structure_factor_coef Fsqd
_refine_ls_weighting_details 'w=1/[\s^2^(Fo^2^)+(0.0422P)^2^+39.4445P] where P=(Fo^2^+2Fc^2^)/3'
_refine_ls_weighting_scheme calc
_refine_ls_wR_factor_gt 0.1970
_refine_ls_wR_factor_ref 0.2109
_reflns_Friedel_coverage 0.000
_reflns_number_gt 14263
_reflns_number_total 18988
_reflns_threshold_expression 'I > 2\s(I)'
_cod_data_source_file om6b00792_si_002.cif
_cod_data_source_block jfih980new_a
_cod_depositor_comments 'Adding full bibliography for 4086816--4086827.cif.'
_cod_database_code 4086822
_shelx_space_group_comment
;
The symmetry employed for this shelxl refinement is uniquely defined
by the following loop, which should always be used as a source of
symmetry information in preference to the above space-group names.
They are only intended as comments.
;
_olex2_refinement_description
;
1. Fixed Uiso
 At 1.2 times of:
  All C(H) groups
 At 1.5 times of:
  All C(H,H,H) groups
2. Restrained distances
 C3A-O4A = C4-O3 = C3-O4 = O3A-C4A = C70A-O7A
 1.17 with sigma of 0.02
 C69-O7
 1.3 with sigma of 0.02
 O2-C1
 1.26 with sigma of 0.02
 C67-O6
 1.26 with sigma of 0.02
 O8A-C68
 1.36 with sigma of 0.02
 C68-C67
 1.48 with sigma of 0.02
3. Uiso/Uaniso restraints and constraints
Uanis(C70A) = Uanis(O5)
Uanis(C4A) = Uanis(O2)
Uanis(O1A) = Uanis(C3)
Uanis(C69) = Uanis(O6A) = Uanis(O7)
Uanis(O1) = Uanis(C3A)
Uanis(O8A) = Uanis(C68)
4. Rigid body (RIGU) restrains
 Mn2A, O5A, O6A, O7A, O8A, C70A, C69A, C67A, C68A, Mn2, O7, O8, O5, O6, C69,
 C67, C70, C68, N4, C72, N3, C71
 with sigma for 1-2 distances of 0.004 and sigma for 1-3 distances of 0.004
 N2, C6, N1, C5, Mn1A, O4, O2, O1, O3, C4, C2, C3, C1, Mn1, O1A, O2A, O4A, O3A,
  C1A, C2A, C4A, C3A
 with sigma for 1-2 distances of 0.004 and sigma for 1-3 distances of 0.004
5. Others
 Sof(O4)=Sof(O2)=Sof(O1)=Sof(O3)=Sof(C4)=Sof(C2)=Sof(H2A)=Sof(H2B)=Sof(H2C)=
 Sof(C3)=Sof(C1)=Sof(Mn1)=1-FVAR(1)
 Sof(Mn1A)=Sof(O1A)=Sof(O2A)=Sof(O4A)=Sof(O3A)=Sof(C1A)=Sof(C2A)=Sof(H2AA)=
 Sof(H2AB)=Sof(H2AC)=Sof(C4A)=Sof(C3A)=FVAR(1)
 Sof(Mn2)=Sof(O7)=Sof(O8)=Sof(O5)=Sof(O6)=Sof(C69)=Sof(C67)=Sof(C70)=Sof(C68)=
 Sof(H68D)=Sof(H68E)=Sof(H68F)=1-FVAR(2)
 Sof(Mn2A)=Sof(O5A)=Sof(O6A)=Sof(O7A)=Sof(O8A)=Sof(C70A)=Sof(C69A)=Sof(C67A)=
 Sof(C68A)=Sof(H68A)=Sof(H68B)=Sof(H68C)=FVAR(2)
6.a Ternary CH refined with riding coordinates:
 C88(H88), C115(H115), C130(H130), C85(H85), C97(H97), C119(H119), C127(H127),
 C100(H100), C61(H61), C64(H64), C52(H52), C49(H49), C31(H31), C34(H34),
 C19(H19), C22(H22)
6.b Aromatic/amide H refined with riding coordinates:
 C75(H75), C107(H107), C105(H105), C76(H76), C77(H77), C106(H106), C82(H82),
 C123(H123), C81(H81), C125(H125), C124(H124), C83(H83), C96(H96), C113(H113),
 C112(H112), C95(H95), C94(H94), C111(H111), C40(H40), C41(H41), C39(H39),
 C59(H59), C58(H58), C57(H57), C45(H45), C46(H46), C47(H47), C11(H11), C10(H10),
  C9(H9), C27(H27), C28(H28), C29(H29), C15(H15), C16(H16), C17(H17)
6.c Idealised Me refined as rotating group:
 C129(H12A,H12B,H12C), C90(H90A,H90B,H90C), C128(H12D,H12E,H12F), C98(H98A,
 H98B,H98C), C117(H11A,H11B,H11C), C89(H89A,H89B,H89C), C99(H99A,H99B,H99C),
 C118(H11D,H11E,H11F), C120(H12G,H12H,H12I), C131(H13A,H13B,H13C), C101(H10A,
 H10B,H10C), C132(H13D,H13E,H13F), C102(H10D,H10E,H10F), C116(H11G,H11H,H11I),
 C86(H86A,H86B,H86C), C87(H87A,H87B,H87C), C68A(H68A,H68B,H68C), C68(H68D,H68E,
 H68F), C62(H62A,H62B,H62C), C63(H63A,H63B,H63C), C65(H65A,H65B,H65C), C66(H66A,
 H66B,H66C), C54(H54A,H54B,H54C), C53(H53A,H53B,H53C), C51(H51A,H51B,H51C),
 C50(H50A,H50B,H50C), C33(H33A,H33B,H33C), C32(H32A,H32B,H32C), C35(H35A,H35B,
 H35C), C36(H36A,H36B,H36C), C20(H20A,H20B,H20C), C21(H21A,H21B,H21C), C23(H23A,
 H23B,H23C), C24(H24A,H24B,H24C), C2(H2A,H2B,H2C), C2A(H2AA,H2AB,H2AC)
;
_shelx_shelxl_version_number 2014/7
_olex2_submission_original_sample_id JFig980
_olex2_submission_special_instructions 'No special instructions were received'

loop_
_space_group_symop_operation_xyz
'x, y, z'
'-x, y+1/2, -z+1/2'
'-x, -y, -z'
'x, -y-1/2, z-1/2'

loop_
_atom_site_label
_atom_site_type_symbol
_atom_site_fract_x
_atom_site_fract_y
_atom_site_fract_z
_atom_site_U_iso_or_equiv
_atom_site_adp_type
_atom_site_occupancy
_atom_site_site_symmetry_order
_atom_site_calc_flag
_atom_site_refinement_flags_posn
_atom_site_refinement_flags_adp
_atom_site_refinement_flags_occupancy
_atom_site_disorder_assembly
_atom_site_disorder_group
N3 N 0.6829(2) 0.2229(2) 0.62388(9) 0.0242(8) Uani 1 1 d . U . . .
N4 N 0.4245(2) 0.4805(2) 0.62921(9) 0.0252(8) Uani 1 1 d . U . . .
C75 C 0.2753(2) 0.6369(3) 0.60250(11) 0.0266(10) Uani 1 1 d . . . . .
H75 H 0.2546 0.6672 0.5835 0.032 Uiso 1 1 calc R . . . .
C104 C 0.7366(3) 0.1227(2) 0.59210(10) 0.0235(9) Uani 1 1 d . . . . .
C108 C 0.7983(3) 0.1470(3) 0.64897(10) 0.0245(10) Uani 1 1 d . . . . .
C74 C 0.3356(2) 0.5808(3) 0.60109(10) 0.0249(10) Uani 1 1 d . . . . .
C107 C 0.8535(2) 0.0862(3) 0.64659(11) 0.0251(10) Uani 1 1 d . . . . .
H107 H 0.8932 0.0734 0.6651 0.030 Uiso 1 1 calc R . . . .
C105 C 0.7936(3) 0.0632(3) 0.59060(10) 0.0256(10) Uani 1 1 d . . . . .
H105 H 0.7932 0.0349 0.5707 0.031 Uiso 1 1 calc R . . . .
C80 C 0.3319(3) 0.4308(3) 0.69519(11) 0.0274(10) Uani 1 1 d . . . . .
C78 C 0.3351(2) 0.5498(3) 0.65914(10) 0.0234(10) Uani 1 1 d . . . . .
C76 C 0.2448(3) 0.6494(3) 0.63102(10) 0.0283(10) Uani 1 1 d . . . . .
H76 H 0.2033 0.6875 0.6314 0.034 Uiso 1 1 calc R . . . .
C103 C 0.7405(2) 0.1633(2) 0.62181(10) 0.0221(9) Uani 1 1 d . . . . .
C77 C 0.2749(2) 0.6064(3) 0.65893(11) 0.0254(10) Uani 1 1 d . . . . .
H77 H 0.2540 0.6158 0.6784 0.031 Uiso 1 1 calc R . . . .
C106 C 0.8514(3) 0.0448(3) 0.61812(11) 0.0265(10) Uani 1 1 d . . . . .
H106 H 0.8892 0.0033 0.6170 0.032 Uiso 1 1 calc R . . . .
C73 C 0.3644(2) 0.5379(3) 0.62977(10) 0.0238(10) Uani 1 1 d . . . . .
C79 C 0.3685(3) 0.5030(3) 0.68905(10) 0.0252(10) Uani 1 1 d . . . . .
C82 C 0.4338(3) 0.4139(3) 0.74327(11) 0.0371(12) Uani 1 1 d . . . . .
H82 H 0.4568 0.3829 0.7618 0.045 Uiso 1 1 calc R . . . .
C123 C 0.6343(3) 0.2187(3) 0.51324(11) 0.0371(12) Uani 1 1 d . . . . .
H123 H 0.6445 0.2589 0.4983 0.045 Uiso 1 1 calc R . . . .
C81 C 0.3666(3) 0.3862(3) 0.72271(11) 0.0351(11) Uani 1 1 d . . . . .
H81 H 0.3434 0.3366 0.7272 0.042 Uiso 1 1 calc R . . . .
C92 C 0.3684(3) 0.5687(3) 0.57014(11) 0.0323(11) Uani 1 1 d . . . . .
C125 C 0.5477(3) 0.1174(3) 0.52853(11) 0.0364(12) Uani 1 1 d . . . . .
H125 H 0.4985 0.0886 0.5240 0.044 Uiso 1 1 calc R . . . .
C124 C 0.5629(3) 0.1760(3) 0.50699(11) 0.0388(12) Uani 1 1 d . . . . .
H124 H 0.5245 0.1870 0.4879 0.047 Uiso 1 1 calc R . . . .
C110 C 0.7673(3) 0.1647(3) 0.70582(11) 0.0398(13) Uani 1 1 d . . . . .
C88 C 0.2575(3) 0.3992(3) 0.67275(12) 0.0374(12) Uani 1 1 d . . . . .
H88 H 0.2392 0.4410 0.6559 0.045 Uiso 1 1 calc R . . . .
C83 C 0.4683(3) 0.4859(3) 0.73742(11) 0.0346(11) Uani 1 1 d . . . . .
H83 H 0.5144 0.5041 0.7521 0.041 Uiso 1 1 calc R . . . .
C114 C 0.8427(3) 0.2687(3) 0.68260(11) 0.0346(12) Uani 1 1 d . . . . .
C115 C 0.8824(3) 0.3015(3) 0.65540(13) 0.0405(13) Uani 1 1 d . . . . .
H115 H 0.8773 0.2604 0.6376 0.049 Uiso 1 1 calc R . . . .
C130 C 0.7686(3) 0.2524(3) 0.54777(13) 0.0472(14) Uani 1 1 d . . . . .
H130 H 0.7987 0.2359 0.5697 0.057 Uiso 1 1 calc R . . . .
C85 C 0.4760(3) 0.6113(3) 0.70423(12) 0.0415(13) Uani 1 1 d . . . . .
H85 H 0.4394 0.6389 0.6860 0.050 Uiso 1 1 calc R . . . .
C129 C 0.5153(3) 0.0638(4) 0.59748(14) 0.0499(15) Uani 1 1 d . . . . .
H12A H 0.4670 0.0744 0.5812 0.075 Uiso 1 1 calc GR . . . .
H12B H 0.5317 0.1128 0.6098 0.075 Uiso 1 1 calc GR . . . .
H12C H 0.5036 0.0221 0.6126 0.075 Uiso 1 1 calc GR . . . .
C96 C 0.4661(4) 0.6000(4) 0.53619(13) 0.0540(16) Uani 1 1 d . . . . .
H96 H 0.5138 0.6263 0.5327 0.065 Uiso 1 1 calc R . . . .
C93 C 0.3248(3) 0.5209(3) 0.54517(12) 0.0447(14) Uani 1 1 d . . . . .
C90 C 0.2779(4) 0.3235(3) 0.65487(15) 0.0538(15) Uani 1 1 d . . . . .
H90A H 0.3213 0.3353 0.6427 0.081 Uiso 1 1 calc GR . . . .
H90B H 0.2301 0.3057 0.6397 0.081 Uiso 1 1 calc GR . . . .
H90C H 0.2953 0.2813 0.6709 0.081 Uiso 1 1 calc GR . . . .
C113 C 0.8463(3) 0.3127(4) 0.71151(14) 0.0511(16) Uani 1 1 d . . . . .
H113 H 0.8728 0.3630 0.7136 0.061 Uiso 1 1 calc R . . . .
C97 C 0.4877(3) 0.6585(3) 0.59263(12) 0.0407(13) Uani 1 1 d . . . . .
H97 H 0.4601 0.6570 0.6121 0.049 Uiso 1 1 calc R . . . .
C119 C 0.7238(4) 0.0853(4) 0.70295(13) 0.0502(15) Uani 1 1 d . . . . .
H119 H 0.7431 0.0542 0.6852 0.060 Uiso 1 1 calc R . . . .
C128 C 0.5619(4) -0.0439(3) 0.56309(14) 0.0494(14) Uani 1 1 d . . . . .
H12D H 0.5534 -0.0840 0.5794 0.074 Uiso 1 1 calc GR . . . .
H12E H 0.6059 -0.0612 0.5521 0.074 Uiso 1 1 calc GR . . . .
H12F H 0.5125 -0.0378 0.5469 0.074 Uiso 1 1 calc GR . . . .
C112 C 0.8118(4) 0.2841(4) 0.73685(14) 0.062(2) Uani 1 1 d . . . . .
H112 H 0.8144 0.3146 0.7563 0.075 Uiso 1 1 calc R . . . .
C95 C 0.4217(4) 0.5527(4) 0.51093(13) 0.0629(19) Uani 1 1 d . . . . .
H95 H 0.4395 0.5477 0.4905 0.075 Uiso 1 1 calc R . . . .
C98 C 0.4928(4) 0.7451(4) 0.58223(15) 0.0641(18) Uani 1 1 d . . . . .
H98A H 0.5237 0.7759 0.6003 0.096 Uiso 1 1 calc GR . . . .
H98B H 0.4384 0.7674 0.5766 0.096 Uiso 1 1 calc GR . . . .
H98C H 0.5196 0.7480 0.5631 0.096 Uiso 1 1 calc GR . . . .
C94 C 0.3530(4) 0.5142(4) 0.51609(13) 0.0607(18) Uani 1 1 d . . . . .
H94 H 0.3243 0.4820 0.4991 0.073 Uiso 1 1 calc R . . . .
C117 C 0.8415(4) 0.3782(4) 0.64073(18) 0.0661(19) Uani 1 1 d . . . . .
H11A H 0.7849 0.3670 0.6317 0.099 Uiso 1 1 calc GR . . . .
H11B H 0.8688 0.3975 0.6232 0.099 Uiso 1 1 calc GR . . . .
H11C H 0.8445 0.4190 0.6579 0.099 Uiso 1 1 calc GR . . . .
C89 C 0.1887(3) 0.3836(4) 0.69152(16) 0.0573(16) Uani 1 1 d . . . . .
H89A H 0.2050 0.3425 0.7082 0.086 Uiso 1 1 calc GR . . . .
H89B H 0.1411 0.3653 0.6763 0.086 Uiso 1 1 calc GR . . . .
H89C H 0.1758 0.4331 0.7022 0.086 Uiso 1 1 calc GR . . . .
C111 C 0.7735(4) 0.2115(5) 0.73411(13) 0.0610(19) Uani 1 1 d . . . . .
H111 H 0.7506 0.1924 0.7520 0.073 Uiso 1 1 calc R . . . .
C99 C 0.5729(3) 0.6249(5) 0.60305(16) 0.0678(19) Uani 1 1 d . . . . .
H99A H 0.6024 0.6290 0.5847 0.102 Uiso 1 1 calc GR . . . .
H99B H 0.5695 0.5687 0.6093 0.102 Uiso 1 1 calc GR . . . .
H99C H 0.6011 0.6554 0.6217 0.102 Uiso 1 1 calc GR . . . .
C118 C 0.6337(4) 0.0969(4) 0.69270(16) 0.0683(19) Uani 1 1 d . . . . .
H11D H 0.6135 0.1312 0.7087 0.103 Uiso 1 1 calc GR . . . .
H11E H 0.6066 0.0449 0.6918 0.103 Uiso 1 1 calc GR . . . .
H11F H 0.6226 0.1221 0.6710 0.103 Uiso 1 1 calc GR . . . .
C120 C 0.7416(4) 0.0355(5) 0.73426(16) 0.075(2) Uani 1 1 d . . . . .
H12G H 0.7994 0.0241 0.7394 0.113 Uiso 1 1 calc GR . . . .
H12H H 0.7116 -0.0149 0.7310 0.113 Uiso 1 1 calc GR . . . .
H12I H 0.7252 0.0652 0.7524 0.113 Uiso 1 1 calc GR . . . .
C131 C 0.7506(5) 0.3410(4) 0.54967(19) 0.079(2) Uani 1 1 d . . . . .
H13A H 0.8007 0.3700 0.5575 0.119 Uiso 1 1 calc GR . . . .
H13B H 0.7128 0.3495 0.5648 0.119 Uiso 1 1 calc GR . . . .
H13C H 0.7266 0.3606 0.5279 0.119 Uiso 1 1 calc GR . . . .
C101 C 0.1823(4) 0.4863(5) 0.52069(18) 0.090(3) Uani 1 1 d . . . . .
H10A H 0.1690 0.5432 0.5179 0.135 Uiso 1 1 calc GR . . . .
H10B H 0.1347 0.4568 0.5246 0.135 Uiso 1 1 calc GR . . . .
H10C H 0.1994 0.4658 0.5009 0.135 Uiso 1 1 calc GR . . . .
C132 C 0.8221(4) 0.2364(5) 0.5233(2) 0.085(2) Uani 1 1 d . . . . .
H13D H 0.7952 0.2537 0.5015 0.127 Uiso 1 1 calc GR . . . .
H13E H 0.8336 0.1790 0.5228 0.127 Uiso 1 1 calc GR . . . .
H13F H 0.8727 0.2659 0.5294 0.127 Uiso 1 1 calc GR . . . .
C102 C 0.2699(4) 0.3866(4) 0.55647(19) 0.078(2) Uani 1 1 d . . . . .
H10D H 0.2840 0.3620 0.5368 0.118 Uiso 1 1 calc GR . . . .
H10E H 0.2228 0.3595 0.5622 0.118 Uiso 1 1 calc GR . . . .
H10F H 0.3154 0.3817 0.5746 0.118 Uiso 1 1 calc GR . . . .
C122 C 0.6914(3) 0.2035(3) 0.54121(11) 0.0319(11) Uani 1 1 d . . . . .
C126 C 0.6024(3) 0.0999(3) 0.55646(10) 0.0268(10) Uani 1 1 d . . . . .
C121 C 0.6749(3) 0.1427(3) 0.56279(10) 0.0245(10) Uani 1 1 d . . . . .
C127 C 0.5837(3) 0.0359(3) 0.58010(11) 0.0341(11) Uani 1 1 d . . . . .
H127 H 0.6329 0.0278 0.5971 0.041 Uiso 1 1 calc R . . . .
C109 C 0.8026(3) 0.1948(3) 0.68024(10) 0.0304(11) Uani 1 1 d . . . . .
C84 C 0.4369(3) 0.5322(3) 0.71045(11) 0.0295(10) Uani 1 1 d . . . . .
C71 C 0.6352(3) 0.2712(3) 0.62666(12) 0.0344(11) Uani 1 1 d . U . . .
C91 C 0.4398(3) 0.6079(3) 0.56607(11) 0.0366(12) Uani 1 1 d . . . . .
C72 C 0.4742(3) 0.4321(3) 0.63032(13) 0.0348(11) Uani 1 1 d . U . . .
C116 C 0.9722(3) 0.3183(4) 0.66676(15) 0.0582(16) Uani 1 1 d . . . . .
H11G H 0.9787 0.3613 0.6831 0.087 Uiso 1 1 calc GR . . . .
H11H H 0.9965 0.3345 0.6479 0.087 Uiso 1 1 calc GR . . . .
H11I H 0.9989 0.2699 0.6766 0.087 Uiso 1 1 calc GR . . . .
C100 C 0.2503(3) 0.4756(4) 0.54984(14) 0.0569(17) Uani 1 1 d . . . . .
H100 H 0.2316 0.4980 0.5696 0.068 Uiso 1 1 calc R . . . .
C86 C 0.5558(4) 0.5969(4) 0.69281(14) 0.0623(18) Uani 1 1 d . . . . .
H86A H 0.5925 0.5683 0.7099 0.093 Uiso 1 1 calc GR . . . .
H86B H 0.5797 0.6482 0.6884 0.093 Uiso 1 1 calc GR . . . .
H86C H 0.5466 0.5647 0.6727 0.093 Uiso 1 1 calc GR . . . .
C87 C 0.4876(4) 0.6663(3) 0.73356(16) 0.0591(16) Uani 1 1 d . . . . .
H87A H 0.4354 0.6768 0.7401 0.089 Uiso 1 1 calc GR . . . .
H87B H 0.5111 0.7169 0.7279 0.089 Uiso 1 1 calc GR . . . .
H87C H 0.5238 0.6411 0.7518 0.089 Uiso 1 1 calc GR . . . .
Mn2A Mn 0.55642(9) 0.35085(9) 0.63375(4) 0.0170(3) Uani 0.675(3) 1 d . U P A 1
O5A O 0.4795(4) 0.2964(4) 0.59609(13) 0.0231(14) Uani 0.675(3) 1 d . U P A 1
O6A O 0.5655(3) 0.3887(3) 0.58642(10) 0.0288(9) Uani 0.675(3) 1 d . U P A 1
O7A O 0.6769(3) 0.4444(3) 0.67739(10) 0.0231(10) Uani 0.675(3) 1 d D U P A 1
O8A O 0.5131(3) 0.2728(3) 0.69128(13) 0.0389(12) Uani 0.675(3) 1 d D U P A 1
C70A C 0.6391(6) 0.4195(6) 0.6625(3) 0.0214(15) Uani 0.675(3) 1 d D U P A 1
C69A C 0.5276(4) 0.3006(5) 0.67022(18) 0.0155(14) Uani 0.675(3) 1 d . U P A 1
C67A C 0.5045(5) 0.3355(5) 0.57584(15) 0.0258(15) Uani 0.675(3) 1 d . U P A 1
C68A C 0.4729(5) 0.3310(5) 0.54036(16) 0.0381(18) Uani 0.675(3) 1 d . U P A 1
H68A H 0.4424 0.3797 0.5333 0.057 Uiso 0.675(3) 1 calc GR . P A 1
H68B H 0.4376 0.2844 0.5358 0.057 Uiso 0.675(3) 1 calc GR . P A 1
H68C H 0.5179 0.3260 0.5284 0.057 Uiso 0.675(3) 1 calc GR . P A 1
Mn2 Mn 0.5517(2) 0.3534(2) 0.61805(13) 0.0353(9) Uani 0.325(3) 1 d . U P A 2
O7 O 0.6149(6) 0.4464(6) 0.5756(2) 0.0288(9) Uani 0.325(3) 1 d D U P A 2
O8 O 0.4497(8) 0.2767(9) 0.5622(4) 0.069(4) Uani 0.325(3) 1 d . U P A 2
O5 O 0.6218(9) 0.3967(8) 0.6604(4) 0.0214(15) Uani 0.325(3) 1 d . U P A 2
O6 O 0.5136(8) 0.2899(8) 0.6554(4) 0.048(3) Uani 0.325(3) 1 d D U P A 2
C69 C 0.6019(10) 0.4188(10) 0.5902(4) 0.0288(9) Uani 0.325(3) 1 d D U P A 2
C67 C 0.5606(12) 0.3269(12) 0.6731(4) 0.049(4) Uani 0.325(3) 1 d D U P A 2
C70 C 0.4773(16) 0.2968(16) 0.5821(7) 0.039(5) Uani 0.325(3) 1 d . U P A 2
C68 C 0.5735(8) 0.3059(9) 0.7091(3) 0.0389(12) Uani 0.325(3) 1 d D U P A 2
H68D H 0.6258 0.2795 0.7154 0.058 Uiso 0.325(3) 1 calc GR . P A 2
H68E H 0.5306 0.2698 0.7133 0.058 Uiso 0.325(3) 1 calc GR . P A 2
H68F H 0.5723 0.3548 0.7220 0.058 Uiso 0.325(3) 1 calc GR . P A 2
N2 N 0.8074(2) 0.4914(2) 0.87335(8) 0.0245(8) Uani 1 1 d . U . . .
N1 N 1.0681(2) 0.2321(2) 0.87544(9) 0.0285(9) Uani 1 1 d . U . . .
C5 C 1.0193(3) 0.2813(3) 0.87554(13) 0.0386(12) Uani 1 1 d . U . . .
C61 C 1.2374(3) 0.3018(3) 0.83212(13) 0.0441(13) Uani 1 1 d . . . . .
H61 H 1.2505 0.2632 0.8507 0.053 Uiso 1 1 calc R . . . .
C40 C 1.2421(3) 0.0564(3) 0.87666(13) 0.0398(13) Uani 1 1 d . . . . .
H40 H 1.2819 0.0162 0.8769 0.048 Uiso 1 1 calc R . . . .
C62 C 1.2196(4) 0.3825(4) 0.84628(15) 0.0572(16) Uani 1 1 d . . . . .
H62A H 1.2667 0.4002 0.8620 0.086 Uiso 1 1 calc GR . . . .
H62B H 1.1732 0.3776 0.8574 0.086 Uiso 1 1 calc GR . . . .
H62C H 1.2077 0.4217 0.8285 0.086 Uiso 1 1 calc GR . . . .
C41 C 1.2139(3) 0.0748(3) 0.90502(12) 0.0335(11) Uani 1 1 d . . . . .
H41 H 1.2349 0.0474 0.9247 0.040 Uiso 1 1 calc R . . . .
C63 C 1.3101(4) 0.3077(5) 0.81519(19) 0.082(2) Uani 1 1 d . . . . .
H63A H 1.3011 0.3499 0.7986 0.124 Uiso 1 1 calc GR . . . .
H63B H 1.3181 0.2566 0.8047 0.124 Uiso 1 1 calc GR . . . .
H63C H 1.3580 0.3204 0.8314 0.124 Uiso 1 1 calc GR . . . .
C6 C 0.8570(3) 0.4425(3) 0.87432(12) 0.0333(11) Uani 1 1 d . U . . .
C37 C 1.1269(3) 0.1727(3) 0.87585(11) 0.0266(10) Uani 1 1 d . . . . .
C42 C 1.1550(3) 0.1330(3) 0.90518(11) 0.0277(10) Uani 1 1 d . . . . .
C39 C 1.2128(3) 0.0961(3) 0.84793(12) 0.0341(11) Uani 1 1 d . . . . .
H39 H 1.2327 0.0825 0.8286 0.041 Uiso 1 1 calc R . . . .
C38 C 1.1548(3) 0.1557(3) 0.84664(11) 0.0285(10) Uani 1 1 d . . . . .
C55 C 1.1243(3) 0.2003(3) 0.81595(11) 0.0304(11) Uani 1 1 d . . . . .
C60 C 1.1639(3) 0.2707(3) 0.80913(11) 0.0351(11) Uani 1 1 d . . . . .
C59 C 1.1333(4) 0.3124(3) 0.78064(12) 0.0459(14) Uani 1 1 d . . . . .
H59 H 1.1587 0.3604 0.7757 0.055 Uiso 1 1 calc R . . . .
C58 C 1.0664(4) 0.2850(4) 0.75941(13) 0.0533(16) Uani 1 1 d . . . . .
H58 H 1.0465 0.3143 0.7401 0.064 Uiso 1 1 calc R . . . .
C57 C 1.0285(3) 0.2161(3) 0.76604(12) 0.0440(13) Uani 1 1 d . . . . .
H57 H 0.9826 0.1981 0.7512 0.053 Uiso 1 1 calc R . . . .
C56 C 1.0562(3) 0.1721(3) 0.79414(11) 0.0337(11) Uani 1 1 d . . . . .
C64 C 1.0125(3) 0.0967(3) 0.80128(12) 0.0406(13) Uani 1 1 d . . . . .
H64 H 1.0450 0.0715 0.8211 0.049 Uiso 1 1 calc R . . . .
C65 C 0.9297(3) 0.1143(4) 0.80926(15) 0.0610(17) Uani 1 1 d . . . . .
H65A H 0.9346 0.1534 0.8271 0.092 Uiso 1 1 calc GR . . . .
H65B H 0.9061 0.0648 0.8161 0.092 Uiso 1 1 calc GR . . . .
H65C H 0.8949 0.1358 0.7898 0.092 Uiso 1 1 calc GR . . . .
C66 C 1.0061(4) 0.0363(4) 0.77363(17) 0.0657(18) Uani 1 1 d . . . . .
H66A H 0.9734 0.0587 0.7538 0.099 Uiso 1 1 calc GR . . . .
H66B H 0.9807 -0.0126 0.7799 0.099 Uiso 1 1 calc GR . . . .
H66C H 1.0601 0.0238 0.7693 0.099 Uiso 1 1 calc GR . . . .
C43 C 1.1236(3) 0.1531(3) 0.93568(11) 0.0277(10) Uani 1 1 d . . . . .
C44 C 1.1600(3) 0.2146(3) 0.95624(11) 0.0298(11) Uani 1 1 d . . . . .
C45 C 1.1267(3) 0.2336(3) 0.98382(12) 0.0404(12) Uani 1 1 d . . . . .
H45 H 1.1502 0.2750 0.9980 0.049 Uiso 1 1 calc R . . . .
C46 C 1.0605(3) 0.1937(4) 0.99093(12) 0.0485(14) Uani 1 1 d . . . . .
H46 H 1.0387 0.2077 1.0098 0.058 Uiso 1 1 calc R . . . .
C47 C 1.0258(3) 0.1334(3) 0.97064(12) 0.0415(13) Uani 1 1 d . . . . .
H47 H 0.9799 0.1065 0.9757 0.050 Uiso 1 1 calc R . . . .
C48 C 1.0566(3) 0.1110(3) 0.94281(11) 0.0308(11) Uani 1 1 d . . . . .
C52 C 1.0183(3) 0.0429(3) 0.92158(13) 0.0402(12) Uani 1 1 d . . . . .
H52 H 1.0491 0.0364 0.9032 0.048 Uiso 1 1 calc R . . . .
C54 C 1.0247(4) -0.0355(4) 0.94045(18) 0.0688(19) Uani 1 1 d . . . . .
H54A H 1.0809 -0.0448 0.9505 0.103 Uiso 1 1 calc GR . . . .
H54B H 1.0060 -0.0795 0.9254 0.103 Uiso 1 1 calc GR . . . .
H54C H 0.9913 -0.0328 0.9576 0.103 Uiso 1 1 calc GR . . . .
C53 C 0.9313(3) 0.0619(4) 0.90643(15) 0.0530(15) Uani 1 1 d . . . . .
H53A H 0.8993 0.0686 0.9239 0.080 Uiso 1 1 calc GR . . . .
H53B H 0.9091 0.0180 0.8920 0.080 Uiso 1 1 calc GR . . . .
H53C H 0.9297 0.1114 0.8937 0.080 Uiso 1 1 calc GR . . . .
C49 C 1.2318(3) 0.2604(3) 0.94880(12) 0.0338(11) Uani 1 1 d . . . . .
H49 H 1.2480 0.2359 0.9289 0.041 Uiso 1 1 calc R . . . .
C51 C 1.3037(3) 0.2545(3) 0.97661(15) 0.0523(15) Uani 1 1 d . . . . .
H51A H 1.2891 0.2767 0.9967 0.079 Uiso 1 1 calc GR . . . .
H51B H 1.3490 0.2848 0.9708 0.079 Uiso 1 1 calc GR . . . .
H51C H 1.3192 0.1984 0.9802 0.079 Uiso 1 1 calc GR . . . .
C50 C 1.2115(3) 0.3476(3) 0.94103(13) 0.0467(14) Uani 1 1 d . . . . .
H50A H 1.1672 0.3508 0.9223 0.070 Uiso 1 1 calc GR . . . .
H50B H 1.2589 0.3749 0.9356 0.070 Uiso 1 1 calc GR . . . .
H50C H 1.1953 0.3732 0.9601 0.070 Uiso 1 1 calc GR . . . .
C7 C 0.7479(3) 0.5501(2) 0.87289(10) 0.0229(9) Uani 1 1 d . . . . .
C12 C 0.6896(3) 0.5583(3) 0.84459(10) 0.0242(10) Uani 1 1 d . . . . .
C11 C 0.6305(3) 0.6179(3) 0.84511(10) 0.0256(10) Uani 1 1 d . . . . .
H11 H 0.5900 0.6256 0.8263 0.031 Uiso 1 1 calc R . . . .
C10 C 0.6305(3) 0.6648(3) 0.87232(10) 0.0276(10) Uani 1 1 d . . . . .
H10 H 0.5900 0.7043 0.8721 0.033 Uiso 1 1 calc R . . . .
C9 C 0.6894(3) 0.6551(3) 0.90021(10) 0.0264(10) Uani 1 1 d . . . . .
H9 H 0.6885 0.6878 0.9189 0.032 Uiso 1 1 calc R . . . .
C8 C 0.7491(3) 0.5977(3) 0.90080(10) 0.0250(10) Uani 1 1 d . . . . .
C25 C 0.8130(3) 0.5874(3) 0.93071(10) 0.0281(10) Uani 1 1 d . . . . .
C26 C 0.7948(3) 0.5419(3) 0.95695(11) 0.0360(12) Uani 1 1 d . . . . .
C27 C 0.8559(4) 0.5347(4) 0.98455(13) 0.0537(17) Uani 1 1 d . . . . .
H27 H 0.8463 0.5040 1.0028 0.064 Uiso 1 1 calc R . . . .
C28 C 0.9301(4) 0.5714(4) 0.98566(15) 0.0584(19) Uani 1 1 d . . . . .
H28 H 0.9704 0.5662 1.0046 0.070 Uiso 1 1 calc R . . . .
C29 C 0.9454(3) 0.6151(4) 0.95963(14) 0.0507(16) Uani 1 1 d . . . . .
H29 H 0.9963 0.6401 0.9608 0.061 Uiso 1 1 calc R . . . .
C30 C 0.8881(3) 0.6236(3) 0.93171(12) 0.0378(12) Uani 1 1 d . . . . .
C31 C 0.9075(3) 0.6733(3) 0.90322(13) 0.0432(13) Uani 1 1 d . . . . .
H31 H 0.8592 0.6726 0.8854 0.052 Uiso 1 1 calc R . . . .
C33 C 0.9255(4) 0.7604(4) 0.91315(14) 0.0550(16) Uani 1 1 d . . . . .
H33A H 0.8798 0.7830 0.9217 0.082 Uiso 1 1 calc GR . . . .
H33B H 0.9344 0.7912 0.8940 0.082 Uiso 1 1 calc GR . . . .
H33C H 0.9739 0.7628 0.9301 0.082 Uiso 1 1 calc GR . . . .
C32 C 0.9785(3) 0.6382(4) 0.88958(17) 0.0638(18) Uani 1 1 d . . . . .
H32A H 1.0274 0.6416 0.9062 0.096 Uiso 1 1 calc GR . . . .
H32B H 0.9864 0.6684 0.8701 0.096 Uiso 1 1 calc GR . . . .
H32C H 0.9674 0.5822 0.8836 0.096 Uiso 1 1 calc GR . . . .
C34 C 0.7145(3) 0.4999(3) 0.95548(12) 0.0425(13) Uani 1 1 d . . . . .
H34 H 0.6750 0.5274 0.9383 0.051 Uiso 1 1 calc R . . . .
C35 C 0.7189(4) 0.4129(4) 0.94508(16) 0.0649(18) Uani 1 1 d . . . . .
H35A H 0.7333 0.4105 0.9232 0.097 Uiso 1 1 calc GR . . . .
H35B H 0.6663 0.3875 0.9446 0.097 Uiso 1 1 calc GR . . . .
H35C H 0.7597 0.3849 0.9607 0.097 Uiso 1 1 calc GR . . . .
C36 C 0.6821(4) 0.5057(4) 0.98737(14) 0.0610(17) Uani 1 1 d . . . . .
H36A H 0.7194 0.4792 1.0049 0.091 Uiso 1 1 calc GR . . . .
H36B H 0.6293 0.4796 0.9848 0.091 Uiso 1 1 calc GR . . . .
H36C H 0.6766 0.5620 0.9931 0.091 Uiso 1 1 calc GR . . . .
C13 C 0.6879(3) 0.5066(3) 0.81527(10) 0.0323(11) Uani 1 1 d . . . . .
C14 C 0.7206(3) 0.5348(3) 0.78845(11) 0.0406(13) Uani 1 1 d . . . . .
C15 C 0.7134(4) 0.4844(4) 0.76088(12) 0.0534(16) Uani 1 1 d . . . . .
H15 H 0.7350 0.5016 0.7423 0.064 Uiso 1 1 calc R . . . .
C16 C 0.6762(4) 0.4113(4) 0.75994(13) 0.0561(17) Uani 1 1 d . . . . .
H16 H 0.6711 0.3793 0.7408 0.067 Uiso 1 1 calc R . . . .
C17 C 0.6463(4) 0.3844(3) 0.78673(12) 0.0469(15) Uani 1 1 d . . . . .
H17 H 0.6218 0.3331 0.7860 0.056 Uiso 1 1 calc R . . . .
C18 C 0.6510(3) 0.4306(3) 0.81485(11) 0.0371(12) Uani 1 1 d . . . . .
C19 C 0.6167(3) 0.3986(3) 0.84357(12) 0.0401(13) Uani 1 1 d . . . . .
H19 H 0.6281 0.4388 0.8616 0.048 Uiso 1 1 calc R . . . .
C20 C 0.6567(4) 0.3202(3) 0.85637(15) 0.0537(16) Uani 1 1 d . . . . .
H20A H 0.6438 0.2787 0.8396 0.081 Uiso 1 1 calc GR . . . .
H20B H 0.6367 0.3041 0.8762 0.081 Uiso 1 1 calc GR . . . .
H20C H 0.7152 0.3276 0.8615 0.081 Uiso 1 1 calc GR . . . .
C21 C 0.5251(3) 0.3881(4) 0.83526(14) 0.0558(16) Uani 1 1 d . . . . .
H21A H 0.5002 0.4385 0.8269 0.084 Uiso 1 1 calc GR . . . .
H21B H 0.5044 0.3725 0.8550 0.084 Uiso 1 1 calc GR . . . .
H21C H 0.5121 0.3464 0.8186 0.084 Uiso 1 1 calc GR . . . .
C22 C 0.7633(3) 0.6145(4) 0.78964(13) 0.0490(14) Uani 1 1 d . . . . .
H22 H 0.7438 0.6472 0.8069 0.059 Uiso 1 1 calc R . . . .
C23 C 0.8540(4) 0.6050(5) 0.80004(18) 0.084(2) Uani 1 1 d . . . . .
H23A H 0.8654 0.5780 0.8213 0.126 Uiso 1 1 calc GR . . . .
H23B H 0.8795 0.6578 0.8018 0.126 Uiso 1 1 calc GR . . . .
H23C H 0.8754 0.5731 0.7837 0.126 Uiso 1 1 calc GR . . . .
C24 C 0.7455(4) 0.6618(4) 0.75790(16) 0.071(2) Uani 1 1 d . . . . .
H24A H 0.7715 0.6360 0.7413 0.107 Uiso 1 1 calc GR . . . .
H24B H 0.7663 0.7163 0.7617 0.107 Uiso 1 1 calc GR . . . .
H24C H 0.6872 0.6637 0.7502 0.107 Uiso 1 1 calc GR . . . .
Mn1A Mn 0.94555(15) 0.36797(15) 0.88130(6) 0.0229(5) Uani 0.519(4) 1 d . U P B 2
O4 O 0.8252(4) 0.2814(4) 0.81332(17) 0.0365(17) Uani 0.481(4) 1 d D U P B 1
O2 O 0.8858(11) 0.2955(10) 0.9093(3) 0.0239(13) Uani 0.481(4) 1 d D U P B 1
O1 O 0.9858(5) 0.3961(5) 0.91590(19) 0.0293(15) Uani 0.481(4) 1 d . U P B 1
O3 O 1.0063(4) 0.4507(4) 0.82343(17) 0.0299(16) Uani 0.481(4) 1 d D U P B 1
C4 C 0.9846(19) 0.421(2) 0.8457(5) 0.025(4) Uani 0.481(4) 1 d D U P B 1
C2 C 0.9253(8) 0.3264(9) 0.9609(3) 0.060(3) Uani 0.481(4) 1 d . U P B 1
H2A H 0.9782 0.3091 0.9726 0.090 Uiso 0.481(4) 1 calc GR . P B 1
H2B H 0.8851 0.2853 0.9631 0.090 Uiso 0.481(4) 1 calc GR . P B 1
H2C H 0.9102 0.3766 0.9704 0.090 Uiso 0.481(4) 1 calc GR . P B 1
C3 C 0.8595(7) 0.3007(7) 0.8333(3) 0.0263(13) Uani 0.481(4) 1 d D U P B 1
C1 C 0.9290(7) 0.3387(7) 0.9256(3) 0.047(2) Uani 0.481(4) 1 d D U P B 1
Mn1 Mn 0.92936(17) 0.35551(17) 0.86863(7) 0.0243(6) Uani 0.481(4) 1 d . U P B 1
O1A O 0.8917(4) 0.3331(4) 0.83365(14) 0.0263(13) Uani 0.519(4) 1 d . U P B 2
O2A O 0.9877(11) 0.4272(10) 0.8401(3) 0.021(2) Uani 0.519(4) 1 d . U P B 2
O4A O 1.0394(4) 0.4500(4) 0.93737(15) 0.0334(16) Uani 0.519(4) 1 d D U P B 2
O3A O 0.8685(3) 0.2704(4) 0.92594(14) 0.0245(14) Uani 0.519(4) 1 d D U P B 2
C1A C 0.9434(6) 0.3905(6) 0.8245(2) 0.037(2) Uani 0.519(4) 1 d . U P B 2
C2A C 0.9391(7) 0.4073(7) 0.7885(2) 0.047(3) Uani 0.519(4) 1 d . U P B 2
H2AA H 0.9446 0.3571 0.7769 0.070 Uiso 0.519(4) 1 calc GR . P B 2
H2AB H 0.9828 0.4437 0.7855 0.070 Uiso 0.519(4) 1 calc GR . P B 2
H2AC H 0.8872 0.4320 0.7796 0.070 Uiso 0.519(4) 1 calc GR . P B 2
C4A C 0.8922(15) 0.3049(14) 0.9052(5) 0.0239(13) Uani 0.519(4) 1 d D U P B 2
C3A C 1.0118(7) 0.4256(7) 0.9167(3) 0.0293(15) Uani 0.519(4) 1 d D U P B 2

loop_
_atom_site_aniso_label
_atom_site_aniso_U_11
_atom_site_aniso_U_22
_atom_site_aniso_U_33
_atom_site_aniso_U_23
_atom_site_aniso_U_13
_atom_site_aniso_U_12
N3 0.0212(19) 0.0216(19) 0.029(2) -0.0026(15) 0.0034(15) -0.0010(15)
N4 0.0191(19) 0.0238(19) 0.032(2) -0.0060(16) 0.0017(15) -0.0015(15)
C75 0.019(2) 0.028(2) 0.029(2) -0.0047(19) -0.0039(19) 0.0047(19)
C104 0.026(2) 0.021(2) 0.024(2) 0.0022(18) 0.0044(18) -0.0016(19)
C108 0.027(2) 0.022(2) 0.026(2) 0.0042(18) 0.0093(19) 0.0024(19)
C74 0.016(2) 0.031(3) 0.026(2) -0.0074(19) -0.0011(18) 0.0005(19)
C107 0.017(2) 0.027(2) 0.030(2) 0.0031(19) 0.0009(18) 0.0033(19)
C105 0.028(2) 0.025(2) 0.026(2) -0.0058(19) 0.0097(19) -0.0019(19)
C80 0.026(2) 0.027(3) 0.029(2) -0.005(2) 0.0072(19) 0.002(2)
C78 0.019(2) 0.024(2) 0.027(2) -0.0048(18) 0.0015(18) -0.0037(18)
C76 0.025(2) 0.030(3) 0.028(2) -0.009(2) -0.0012(19) 0.003(2)
C103 0.023(2) 0.019(2) 0.026(2) 0.0012(18) 0.0082(18) -0.0007(18)
C77 0.020(2) 0.028(2) 0.028(2) -0.0078(19) 0.0020(19) -0.0015(19)
C106 0.024(2) 0.022(2) 0.035(3) 0.006(2) 0.010(2) 0.0047(19)
C73 0.015(2) 0.026(2) 0.028(2) -0.0061(19) -0.0014(18) -0.0008(18)
C79 0.024(2) 0.028(2) 0.024(2) -0.0007(19) 0.0050(19) 0.0026(19)
C82 0.043(3) 0.042(3) 0.026(2) 0.007(2) 0.004(2) 0.009(2)
C123 0.047(3) 0.035(3) 0.027(3) 0.006(2) 0.002(2) 0.012(2)
C81 0.043(3) 0.032(3) 0.032(3) 0.003(2) 0.013(2) 0.001(2)
C92 0.024(3) 0.047(3) 0.023(2) -0.003(2) -0.0031(19) 0.014(2)
C125 0.028(3) 0.044(3) 0.035(3) -0.005(2) 0.000(2) -0.002(2)
C124 0.035(3) 0.051(3) 0.025(2) -0.002(2) -0.007(2) 0.003(2)
C110 0.045(3) 0.054(3) 0.021(2) 0.004(2) 0.008(2) 0.024(3)
C88 0.035(3) 0.031(3) 0.044(3) -0.003(2) 0.001(2) -0.006(2)
C83 0.029(3) 0.038(3) 0.034(3) 0.001(2) -0.001(2) 0.003(2)
C114 0.033(3) 0.034(3) 0.030(3) -0.012(2) -0.012(2) 0.014(2)
C115 0.045(3) 0.028(3) 0.043(3) -0.004(2) -0.005(2) -0.005(2)
C130 0.050(3) 0.044(3) 0.042(3) 0.021(3) -0.004(3) -0.013(3)
C85 0.036(3) 0.042(3) 0.040(3) 0.009(2) -0.011(2) -0.011(2)
C129 0.047(3) 0.055(4) 0.054(3) -0.009(3) 0.024(3) -0.012(3)
C96 0.051(4) 0.078(4) 0.036(3) 0.018(3) 0.015(3) 0.027(3)
C93 0.039(3) 0.063(4) 0.028(3) -0.017(2) -0.006(2) 0.024(3)
C90 0.051(4) 0.048(4) 0.063(4) -0.024(3) 0.013(3) -0.014(3)
C113 0.043(3) 0.059(4) 0.044(3) -0.028(3) -0.014(3) 0.020(3)
C97 0.034(3) 0.054(3) 0.036(3) 0.009(2) 0.011(2) -0.001(2)
C119 0.069(4) 0.053(4) 0.036(3) 0.014(3) 0.029(3) 0.012(3)
C128 0.055(4) 0.040(3) 0.053(3) 0.000(3) 0.012(3) -0.001(3)
C112 0.057(4) 0.084(5) 0.038(3) -0.032(3) -0.012(3) 0.031(4)
C95 0.082(5) 0.088(5) 0.020(3) 0.005(3) 0.012(3) 0.039(4)
C98 0.080(5) 0.063(4) 0.052(4) 0.003(3) 0.019(3) -0.003(4)
C94 0.064(4) 0.085(5) 0.029(3) -0.015(3) -0.003(3) 0.031(4)
C117 0.053(4) 0.042(4) 0.096(5) 0.019(3) -0.006(4) -0.008(3)
C89 0.031(3) 0.067(4) 0.076(4) -0.012(3) 0.012(3) -0.007(3)
C111 0.057(4) 0.100(6) 0.025(3) 0.005(3) 0.007(3) 0.039(4)
C99 0.034(3) 0.101(6) 0.067(4) 0.025(4) 0.006(3) -0.002(3)
C118 0.079(5) 0.057(4) 0.065(4) 0.016(3) 0.001(4) -0.010(4)
C120 0.068(5) 0.093(6) 0.070(4) 0.050(4) 0.024(4) 0.022(4)
C131 0.090(5) 0.050(4) 0.105(6) -0.009(4) 0.037(5) -0.033(4)
C101 0.045(4) 0.130(7) 0.082(5) -0.045(5) -0.023(4) 0.020(4)
C132 0.044(4) 0.088(6) 0.126(7) -0.016(5) 0.025(4) -0.007(4)
C102 0.057(4) 0.077(5) 0.101(6) -0.013(4) 0.014(4) -0.007(4)
C122 0.041(3) 0.027(3) 0.026(2) 0.000(2) 0.000(2) -0.001(2)
C126 0.025(2) 0.030(3) 0.024(2) -0.0072(19) 0.0031(19) 0.002(2)
C121 0.028(2) 0.024(2) 0.020(2) -0.0015(18) 0.0027(18) 0.0025(19)
C127 0.032(3) 0.040(3) 0.031(3) 0.000(2) 0.008(2) -0.006(2)
C109 0.037(3) 0.035(3) 0.018(2) -0.004(2) -0.001(2) 0.014(2)
C84 0.022(2) 0.034(3) 0.031(2) 0.001(2) 0.001(2) 0.001(2)
C71 0.024(2) 0.027(2) 0.051(3) -0.004(2) 0.002(2) -0.0003(18)
C91 0.030(3) 0.054(3) 0.025(2) 0.006(2) 0.003(2) 0.022(2)
C72 0.024(2) 0.028(2) 0.052(3) -0.007(2) 0.004(2) 0.0001(18)
C116 0.051(4) 0.056(4) 0.064(4) -0.011(3) -0.001(3) -0.009(3)
C100 0.035(3) 0.081(5) 0.051(3) -0.039(3) -0.005(3) -0.001(3)
C86 0.077(5) 0.065(4) 0.049(3) -0.020(3) 0.023(3) -0.041(4)
C87 0.058(4) 0.040(3) 0.081(4) -0.009(3) 0.017(3) -0.003(3)
Mn2A 0.0176(6) 0.0186(6) 0.0144(7) -0.0010(6) 0.0016(6) 0.0012(4)
O5A 0.023(3) 0.022(3) 0.023(2) -0.005(2) 0.001(2) 0.0029(19)
O6A 0.025(2) 0.039(3) 0.018(2) -0.0129(17) -0.0080(17) 0.0197(17)
O7A 0.027(3) 0.030(3) 0.014(2) -0.0009(19) 0.0088(19) 0.004(2)
O8A 0.040(3) 0.036(3) 0.046(3) 0.010(2) 0.023(2) 0.005(2)
C70A 0.022(3) 0.022(4) 0.022(2) 0.001(2) 0.009(2) 0.013(2)
C69A 0.011(4) 0.019(4) 0.015(3) -0.010(3) -0.004(3) 0.006(3)
C67A 0.031(4) 0.030(4) 0.016(3) -0.006(2) 0.003(2) 0.011(3)
C68A 0.046(4) 0.042(4) 0.024(3) -0.005(3) 0.001(3) 0.001(4)
Mn2 0.0243(14) 0.0293(14) 0.053(2) 0.0025(18) 0.0090(18) 0.0044(10)
O7 0.025(2) 0.039(3) 0.018(2) -0.0129(17) -0.0080(17) 0.0197(17)
O8 0.036(7) 0.068(9) 0.094(8) -0.037(7) -0.009(6) 0.005(6)
O5 0.022(3) 0.022(4) 0.022(2) 0.001(2) 0.009(2) 0.013(2)
O6 0.039(6) 0.041(6) 0.065(6) 0.003(5) 0.012(5) 0.007(4)
C69 0.025(2) 0.039(3) 0.018(2) -0.0129(17) -0.0080(17) 0.0197(17)
C67 0.051(8) 0.044(7) 0.052(5) 0.004(4) 0.012(4) 0.007(6)
C70 0.020(8) 0.025(9) 0.068(7) -0.012(7) 0.000(6) 0.008(6)
C68 0.040(3) 0.036(3) 0.046(3) 0.010(2) 0.023(2) 0.005(2)
N2 0.0264(19) 0.028(2) 0.0210(18) 0.0052(15) 0.0089(15) 0.0070(16)
N1 0.027(2) 0.027(2) 0.034(2) 0.0069(16) 0.0128(17) 0.0100(16)
C5 0.037(3) 0.034(3) 0.049(3) 0.017(2) 0.021(2) 0.013(2)
C61 0.045(3) 0.041(3) 0.047(3) -0.005(2) 0.008(3) -0.005(3)
C40 0.029(3) 0.033(3) 0.052(3) -0.016(2) -0.011(2) 0.011(2)
C62 0.059(4) 0.052(4) 0.063(4) -0.028(3) 0.018(3) -0.013(3)
C41 0.028(3) 0.028(3) 0.039(3) -0.007(2) -0.010(2) 0.006(2)
C63 0.043(4) 0.099(6) 0.107(6) -0.049(5) 0.018(4) -0.006(4)
C6 0.032(2) 0.032(2) 0.040(3) 0.011(2) 0.018(2) 0.0093(19)
C37 0.018(2) 0.022(2) 0.039(3) -0.001(2) 0.0021(19) 0.0062(18)
C42 0.022(2) 0.024(2) 0.035(3) -0.005(2) -0.001(2) -0.0025(19)
C39 0.025(3) 0.038(3) 0.036(3) -0.017(2) -0.002(2) 0.003(2)
C38 0.023(2) 0.028(3) 0.032(2) -0.006(2) 0.001(2) 0.003(2)
C55 0.026(2) 0.030(3) 0.037(3) -0.005(2) 0.011(2) 0.005(2)
C60 0.040(3) 0.035(3) 0.033(3) -0.008(2) 0.011(2) 0.002(2)
C59 0.065(4) 0.037(3) 0.039(3) -0.001(2) 0.019(3) -0.007(3)
C58 0.078(4) 0.053(4) 0.028(3) 0.004(3) 0.007(3) -0.005(3)
C57 0.045(3) 0.053(4) 0.033(3) 0.003(2) 0.002(2) -0.001(3)
C56 0.030(3) 0.041(3) 0.031(3) -0.002(2) 0.007(2) 0.005(2)
C64 0.029(3) 0.050(3) 0.039(3) 0.009(2) -0.003(2) -0.004(2)
C65 0.049(4) 0.076(5) 0.061(4) -0.011(3) 0.016(3) -0.021(3)
C66 0.062(4) 0.039(4) 0.099(5) -0.009(3) 0.020(4) -0.004(3)
C43 0.026(2) 0.025(2) 0.030(2) 0.0044(19) -0.0031(19) 0.008(2)
C44 0.033(3) 0.028(3) 0.027(2) 0.006(2) 0.001(2) 0.005(2)
C45 0.042(3) 0.044(3) 0.033(3) -0.003(2) 0.001(2) -0.002(3)
C46 0.048(3) 0.070(4) 0.030(3) 0.000(3) 0.012(2) -0.005(3)
C47 0.034(3) 0.054(3) 0.037(3) 0.013(3) 0.007(2) -0.005(3)
C48 0.025(2) 0.030(3) 0.034(3) 0.007(2) -0.002(2) 0.003(2)
C52 0.030(3) 0.034(3) 0.055(3) -0.003(2) 0.005(2) -0.005(2)
C54 0.059(4) 0.038(4) 0.106(6) 0.007(4) 0.006(4) -0.004(3)
C53 0.033(3) 0.055(4) 0.063(4) -0.002(3) -0.014(3) -0.007(3)
C49 0.034(3) 0.033(3) 0.035(3) -0.007(2) 0.007(2) -0.001(2)
C51 0.036(3) 0.044(3) 0.073(4) 0.007(3) -0.001(3) 0.001(3)
C50 0.052(3) 0.034(3) 0.049(3) 0.005(2) -0.006(3) -0.015(3)
C7 0.022(2) 0.020(2) 0.028(2) 0.0029(18) 0.0080(19) 0.0085(18)
C12 0.026(2) 0.026(2) 0.022(2) 0.0046(18) 0.0086(19) 0.0016(19)
C11 0.024(2) 0.030(3) 0.022(2) 0.0040(19) 0.0026(18) 0.0063(19)
C10 0.025(2) 0.029(3) 0.031(2) 0.004(2) 0.009(2) 0.012(2)
C9 0.030(2) 0.030(3) 0.021(2) -0.0002(19) 0.0080(19) 0.003(2)
C8 0.024(2) 0.028(2) 0.025(2) 0.0017(19) 0.0071(19) 0.0033(19)
C25 0.028(3) 0.030(3) 0.026(2) -0.004(2) 0.0053(19) 0.010(2)
C26 0.048(3) 0.032(3) 0.026(2) -0.001(2) -0.001(2) 0.015(2)
C27 0.077(5) 0.049(4) 0.031(3) -0.005(3) -0.004(3) 0.031(3)
C28 0.056(4) 0.058(4) 0.048(4) -0.018(3) -0.027(3) 0.034(3)
C29 0.035(3) 0.058(4) 0.052(4) -0.023(3) -0.011(3) 0.018(3)
C30 0.029(3) 0.041(3) 0.043(3) -0.014(2) 0.005(2) 0.010(2)
C31 0.022(3) 0.059(4) 0.050(3) -0.017(3) 0.012(2) -0.002(2)
C33 0.054(4) 0.059(4) 0.053(4) -0.013(3) 0.012(3) 0.008(3)
C32 0.042(3) 0.062(4) 0.094(5) -0.027(4) 0.031(3) -0.007(3)
C34 0.056(4) 0.043(3) 0.028(3) 0.008(2) 0.007(2) 0.002(3)
C35 0.079(5) 0.058(4) 0.061(4) -0.023(3) 0.024(4) -0.009(4)
C36 0.088(5) 0.052(4) 0.049(4) -0.009(3) 0.029(3) -0.006(3)
C13 0.037(3) 0.039(3) 0.021(2) 0.004(2) 0.006(2) 0.018(2)
C14 0.045(3) 0.053(3) 0.025(3) 0.005(2) 0.010(2) 0.022(3)
C15 0.053(4) 0.082(5) 0.026(3) 0.003(3) 0.011(2) 0.030(3)
C16 0.074(4) 0.054(4) 0.037(3) -0.011(3) 0.001(3) 0.035(3)
C17 0.068(4) 0.040(3) 0.027(3) -0.003(2) -0.008(3) 0.020(3)
C18 0.045(3) 0.036(3) 0.025(2) -0.003(2) -0.007(2) 0.020(2)
C19 0.058(3) 0.024(3) 0.035(3) 0.000(2) -0.002(2) 0.002(2)
C20 0.056(4) 0.035(3) 0.063(4) 0.006(3) -0.009(3) -0.003(3)
C21 0.054(4) 0.062(4) 0.049(3) 0.004(3) -0.001(3) 0.002(3)
C22 0.050(3) 0.065(4) 0.037(3) 0.008(3) 0.020(3) 0.008(3)
C23 0.066(5) 0.101(6) 0.079(5) 0.035(5) -0.002(4) 0.002(4)
C24 0.064(4) 0.084(5) 0.064(4) 0.029(4) 0.004(3) 0.001(4)
Mn1A 0.0229(10) 0.0233(10) 0.0223(12) 0.0010(9) 0.0036(9) 0.0049(7)
O4 0.043(4) 0.037(4) 0.034(3) 0.009(3) 0.019(3) 0.011(3)
O2 0.021(3) 0.022(3) 0.030(3) 0.001(2) 0.008(2) 0.009(2)
O1 0.031(4) 0.039(4) 0.0190(19) 0.006(2) 0.006(2) 0.026(2)
O3 0.031(4) 0.034(4) 0.022(3) -0.002(3) -0.002(3) 0.002(3)
C4 0.021(7) 0.031(7) 0.022(5) 0.000(4) -0.001(4) 0.004(5)
C2 0.065(8) 0.077(9) 0.039(5) 0.002(5) 0.011(4) -0.003(7)
C3 0.035(3) 0.029(4) 0.0161(18) 0.006(2) 0.008(2) 0.022(2)
C1 0.051(5) 0.051(5) 0.040(4) -0.002(3) 0.010(3) 0.006(4)
Mn1 0.0237(12) 0.0240(11) 0.0269(14) 0.0013(10) 0.0091(10) 0.0079(8)
O1A 0.035(3) 0.029(4) 0.0161(18) 0.006(2) 0.008(2) 0.022(2)
O2A 0.018(4) 0.021(5) 0.026(5) 0.005(4) 0.007(4) 0.014(3)
O4A 0.033(3) 0.036(4) 0.032(3) 0.002(3) 0.007(3) 0.009(3)
O3A 0.022(3) 0.029(3) 0.021(3) 0.001(2) 0.001(2) 0.004(2)
C1A 0.040(5) 0.035(5) 0.038(4) 0.000(3) 0.010(3) 0.014(3)
C2A 0.056(7) 0.054(6) 0.031(4) -0.001(4) 0.006(4) -0.003(5)
C4A 0.021(3) 0.022(3) 0.030(3) 0.001(2) 0.008(2) 0.009(2)
C3A 0.031(4) 0.039(4) 0.0190(19) 0.006(2) 0.006(2) 0.026(2)

loop_
_atom_type_symbol
_atom_type_description
_atom_type_scat_dispersion_real
_atom_type_scat_dispersion_imag
_atom_type_scat_source
C C 0.0033 0.0016 'International Tables Vol C Tables 4.2.6.8 and 6.1.1.4'
H H 0.0000 0.0000 'International Tables Vol C Tables 4.2.6.8 and 6.1.1.4'
Mn Mn 0.3368 0.7283 'International Tables Vol C Tables 4.2.6.8 and 6.1.1.4'
N N 0.0061 0.0033 'International Tables Vol C Tables 4.2.6.8 and 6.1.1.4'
O O 0.0106 0.0060 'International Tables Vol C Tables 4.2.6.8 and 6.1.1.4'

loop_
_geom_angle_atom_site_label_1
_geom_angle_atom_site_label_2
_geom_angle_atom_site_label_3
_geom_angle
C71 N3 C103 177.7(5)
C72 N4 C73 176.7(5)
C74 C75 H75 119.3
C76 C75 H75 119.3
C76 C75 C74 121.3(4)
C105 C104 C103 117.4(4)
C105 C104 C121 120.8(4)
C103 C104 C121 121.8(4)
C107 C108 C109 120.9(4)
C103 C108 C107 118.1(4)
C103 C108 C109 121.0(4)
C75 C74 C73 117.2(4)
C75 C74 C92 120.6(4)
C73 C74 C92 122.2(4)
C108 C107 H107 119.5
C106 C107 C108 121.0(4)
C106 C107 H107 119.5
C104 C105 H105 119.7
C104 C105 C106 120.6(4)
C106 C105 H105 119.7
C79 C80 C81 118.2(4)
C79 C80 C88 122.1(4)
C81 C80 C88 119.7(4)
C77 C78 C73 117.3(4)
C77 C78 C79 122.3(4)
C73 C78 C79 120.5(4)
C75 C76 H76 120.0
C77 C76 C75 120.0(4)
C77 C76 H76 120.0
C104 C103 N3 118.1(4)
C108 C103 N3 119.1(4)
C108 C103 C104 122.7(4)
C78 C77 H77 119.2
C76 C77 C78 121.5(4)
C76 C77 H77 119.2
C107 C106 C105 120.3(4)
C107 C106 H106 119.9
C105 C106 H106 119.9
N4 C73 C74 118.8(4)
N4 C73 C78 118.4(4)
C74 C73 C78 122.7(4)
C80 C79 C78 119.3(4)
C80 C79 C84 121.4(4)
C84 C79 C78 119.3(4)
C81 C82 H82 119.6
C81 C82 C83 120.9(4)
C83 C82 H82 119.6
C124 C123 H123 119.6
C124 C123 C122 120.9(5)
C122 C123 H123 119.6
C80 C81 H81 119.8
C82 C81 C80 120.5(5)
C82 C81 H81 119.8
C93 C92 C74 118.9(4)
C91 C92 C74 119.4(4)
C91 C92 C93 121.6(4)
C124 C125 H125 119.3
C124 C125 C126 121.5(5)
C126 C125 H125 119.3
C123 C124 H124 120.0
C125 C124 C123 119.9(4)
C125 C124 H124 120.0
C111 C110 C119 121.5(5)
C109 C110 C119 121.5(4)
C109 C110 C111 117.1(6)
C80 C88 H88 107.9
C80 C88 C90 110.6(4)
C80 C88 C89 111.5(4)
C90 C88 H88 107.9
C89 C88 H88 107.9
C89 C88 C90 111.0(4)
C82 C83 H83 119.4
C82 C83 C84 121.1(4)
C84 C83 H83 119.4
C113 C114 C115 119.3(5)
C113 C114 C109 118.1(5)
C109 C114 C115 122.5(4)
C114 C115 H115 107.9
C114 C115 C117 111.9(5)
C114 C115 C116 112.3(4)
C117 C115 H115 107.9
C116 C115 H115 107.9
C116 C115 C117 108.7(5)
C131 C130 H130 107.3
C131 C130 C122 111.2(5)
C132 C130 H130 107.3
C132 C130 C131 111.1(5)
C132 C130 C122 112.4(5)
C122 C130 H130 107.3
C84 C85 H85 107.5
C84 C85 C86 110.3(5)
C86 C85 H85 107.5
C87 C85 H85 107.5
C87 C85 C84 113.2(5)
C87 C85 C86 110.5(4)
H12A C129 H12B 109.5
H12A C129 H12C 109.5
H12B C129 H12C 109.5
C127 C129 H12A 109.5
C127 C129 H12B 109.5
C127 C129 H12C 109.5
C95 C96 H96 119.9
C91 C96 H96 119.9
C91 C96 C95 120.1(6)
C92 C93 C100 122.1(5)
C94 C93 C92 118.3(6)
C94 C93 C100 119.6(5)
C88 C90 H90A 109.5
C88 C90 H90B 109.5
C88 C90 H90C 109.5
H90A C90 H90B 109.5
H90A C90 H90C 109.5
H90B C90 H90C 109.5
C114 C113 H113 119.6
C112 C113 C114 120.7(6)
C112 C113 H113 119.6
C98 C97 H97 108.0
C98 C97 C99 109.5(5)
C99 C97 H97 108.0
C91 C97 H97 108.0
C91 C97 C98 112.2(4)
C91 C97 C99 110.9(5)
C110 C119 H119 107.4
C110 C119 C118 111.0(5)
C110 C119 C120 113.1(5)
C118 C119 H119 107.4
C118 C119 C120 110.3(5)
C120 C119 H119 107.4
H12D C128 H12E 109.5
H12D C128 H12F 109.5
H12E C128 H12F 109.5
C127 C128 H12D 109.5
C127 C128 H12E 109.5
C127 C128 H12F 109.5
C113 C112 H112 119.9
C111 C112 C113 120.1(5)
C111 C112 H112 119.9
C96 C95 H95 120.1
C94 C95 C96 119.8(5)
C94 C95 H95 120.1
C97 C98 H98A 109.5
C97 C98 H98B 109.5
C97 C98 H98C 109.5
H98A C98 H98B 109.5
H98A C98 H98C 109.5
H98B C98 H98C 109.5
C93 C94 H94 119.1
C95 C94 C93 121.8(6)
C95 C94 H94 119.1
C115 C117 H11A 109.5
C115 C117 H11B 109.5
C115 C117 H11C 109.5
H11A C117 H11B 109.5
H11A C117 H11C 109.5
H11B C117 H11C 109.5
C88 C89 H89A 109.5
C88 C89 H89B 109.5
C88 C89 H89C 109.5
H89A C89 H89B 109.5
H89A C89 H89C 109.5
H89B C89 H89C 109.5
C110 C111 H111 119.0
C112 C111 C110 122.1(6)
C112 C111 H111 119.0
C97 C99 H99A 109.5
C97 C99 H99B 109.5
C97 C99 H99C 109.5
H99A C99 H99B 109.5
H99A C99 H99C 109.5
H99B C99 H99C 109.5
C119 C118 H11D 109.5
C119 C118 H11E 109.5
C119 C118 H11F 109.5
H11D C118 H11E 109.5
H11D C118 H11F 109.5
H11E C118 H11F 109.5
C119 C120 H12G 109.5
C119 C120 H12H 109.5
C119 C120 H12I 109.5
H12G C120 H12H 109.5
H12G C120 H12I 109.5
H12H C120 H12I 109.5
C130 C131 H13A 109.5
C130 C131 H13B 109.5
C130 C131 H13C 109.5
H13A C131 H13B 109.5
H13A C131 H13C 109.5
H13B C131 H13C 109.5
H10A C101 H10B 109.5
H10A C101 H10C 109.5
H10B C101 H10C 109.5
C100 C101 H10A 109.5
C100 C101 H10B 109.5
C100 C101 H10C 109.5
C130 C132 H13D 109.5
C130 C132 H13E 109.5
C130 C132 H13F 109.5
H13D C132 H13E 109.5
H13D C132 H13F 109.5
H13E C132 H13F 109.5
H10D C102 H10E 109.5
H10D C102 H10F 109.5
H10E C102 H10F 109.5
C100 C102 H10D 109.5
C100 C102 H10E 109.5
C100 C102 H10F 109.5
C123 C122 C130 119.7(4)
C123 C122 C121 118.3(4)
C121 C122 C130 122.0(4)
C125 C126 C121 118.8(4)
C125 C126 C127 120.5(4)
C121 C126 C127 120.7(4)
C122 C121 C104 119.4(4)
C126 C121 C104 119.9(4)
C126 C121 C122 120.7(4)
C129 C127 H127 108.1
C128 C127 C129 110.1(4)
C128 C127 H127 108.1
C126 C127 C129 110.2(4)
C126 C127 C128 112.3(4)
C126 C127 H127 108.1
C110 C109 C108 119.7(4)
C110 C109 C114 121.9(4)
C114 C109 C108 118.4(4)
C79 C84 C85 121.7(4)
C83 C84 C79 117.9(4)
C83 C84 C85 120.4(4)
N3 C71 Mn2A 177.0(4)
N3 C71 Mn2 164.0(5)
C92 C91 C97 122.4(4)
C96 C91 C92 118.3(5)
C96 C91 C97 119.3(5)
N4 C72 Mn2A 178.0(5)
N4 C72 Mn2 163.1(5)
C115 C116 H11G 109.5
C115 C116 H11H 109.5
C115 C116 H11I 109.5
H11G C116 H11H 109.5
H11G C116 H11I 109.5
H11H C116 H11I 109.5
C93 C100 C101 111.6(6)
C93 C100 C102 110.5(5)
C93 C100 H100 107.7
C101 C100 C102 111.3(6)
C101 C100 H100 107.7
C102 C100 H100 107.7
C85 C86 H86A 109.5
C85 C86 H86B 109.5
C85 C86 H86C 109.5
H86A C86 H86B 109.5
H86A C86 H86C 109.5
H86B C86 H86C 109.5
C85 C87 H87A 109.5
C85 C87 H87B 109.5
C85 C87 H87C 109.5
H87A C87 H87B 109.5
H87A C87 H87C 109.5
H87B C87 H87C 109.5
C71 Mn2A O5A 86.5(2)
C71 Mn2A O6A 84.4(2)
C71 Mn2A C70A 93.4(3)
C71 Mn2A C67A 85.2(2)
C72 Mn2A C71 167.2(2)
C72 Mn2A O5A 84.7(2)
C72 Mn2A O6A 83.5(2)
C72 Mn2A C70A 93.2(3)
C72 Mn2A C67A 82.5(2)
O5A Mn2A O6A 64.1(2)
O5A Mn2A C67A 29.6(3)
O6A Mn2A C67A 34.5(3)
C70A Mn2A O5A 167.0(4)
C70A Mn2A O6A 103.0(3)
C70A Mn2A C67A 137.4(4)
C69A Mn2A C71 95.4(3)
C69A Mn2A C72 95.3(3)
C69A Mn2A O5A 101.3(3)
C69A Mn2A O6A 165.4(3)
C69A Mn2A C70A 91.6(4)
C69A Mn2A C67A 130.9(3)
C67A O5A Mn2A 92.2(5)
C67A O6A Mn2A 86.0(4)
O7A C70A Mn2A 171.9(10)
O8A C69A Mn2A 178.1(7)
O5A C67A Mn2A 58.2(4)
O5A C67A O6A 117.8(6)
O5A C67A C68A 124.1(8)
O6A C67A Mn2A 59.5(3)
O6A C67A C68A 118.1(7)
C68A C67A Mn2A 176.8(6)
C67A C68A H68A 109.5
C67A C68A H68B 109.5
C67A C68A H68C 109.5
H68A C68A H68B 109.5
H68A C68A H68C 109.5
H68B C68A H68C 109.5
C71 Mn2 C72 154.9(4)
C71 Mn2 O5 78.7(5)
C71 Mn2 O6 79.1(4)
C71 Mn2 C67 76.3(6)
C71 Mn2 C70 98.1(7)
C72 Mn2 O5 81.7(5)
C72 Mn2 O6 81.1(4)
C72 Mn2 C67 78.8(6)
C72 Mn2 C70 98.5(7)
O5 Mn2 O6 75.6(6)
O5 Mn2 C67 45.4(6)
O6 Mn2 C67 30.2(4)
C69 Mn2 C71 97.7(5)
C69 Mn2 C72 99.0(5)
C69 Mn2 O5 93.7(7)
C69 Mn2 O6 169.2(7)
C69 Mn2 C67 139.1(8)
C69 Mn2 C70 96.3(10)
C70 Mn2 O5 169.9(10)
C70 Mn2 O6 94.4(10)
C70 Mn2 C67 124.6(10)
C67 O5 Mn2 74.6(7)
C67 O6 Mn2 86.1(11)
O7 C69 Mn2 168(2)
O5 C67 Mn2 60.0(7)
O6 C67 Mn2 63.7(10)
O6 C67 O5 123.8(15)
O6 C67 C68 117.7(18)
C68 C67 Mn2 174.9(15)
C68 C67 O5 118.3(13)
O8 C70 Mn2 167(3)
C67 C68 H68D 109.5
C67 C68 H68E 109.5
C67 C68 H68F 109.5
H68D C68 H68E 109.5
H68D C68 H68F 109.5
H68E C68 H68F 109.5
C6 N2 C7 178.8(4)
C5 N1 C37 179.1(5)
N1 C5 Mn1A 172.4(5)
N1 C5 Mn1 170.2(5)
C62 C61 H61 108.0
C63 C61 H61 108.0
C63 C61 C62 110.4(5)
C60 C61 H61 108.0
C60 C61 C62 110.7(5)
C60 C61 C63 111.6(5)
C41 C40 H40 119.8
C41 C40 C39 120.4(4)
C39 C40 H40 119.8
C61 C62 H62A 109.5
C61 C62 H62B 109.5
C61 C62 H62C 109.5
H62A C62 H62B 109.5
H62A C62 H62C 109.5
H62B C62 H62C 109.5
C40 C41 H41 119.6
C40 C41 C42 120.8(5)
C42 C41 H41 119.6
C61 C63 H63A 109.5
C61 C63 H63B 109.5
C61 C63 H63C 109.5
H63A C63 H63B 109.5
H63A C63 H63C 109.5
H63B C63 H63C 109.5
N2 C6 Mn1A 172.4(5)
N2 C6 Mn1 170.1(5)
C42 C37 N1 118.7(4)
C42 C37 C38 122.9(4)
C38 C37 N1 118.4(4)
C41 C42 C37 117.6(4)
C41 C42 C43 121.4(4)
C37 C42 C43 121.0(4)
C40 C39 H39 119.3
C40 C39 C38 121.5(5)
C38 C39 H39 119.3
C37 C38 C55 121.3(4)
C39 C38 C37 116.8(4)
C39 C38 C55 121.9(4)
C60 C55 C38 119.1(4)
C60 C55 C56 120.8(4)
C56 C55 C38 120.1(4)
C55 C60 C61 121.7(4)
C59 C60 C61 120.2(5)
C59 C60 C55 118.1(5)
C60 C59 H59 119.5
C58 C59 C60 121.1(5)
C58 C59 H59 119.5
C59 C58 H58 119.7
C57 C58 C59 120.5(5)
C57 C58 H58 119.7
C58 C57 H57 119.5
C58 C57 C56 121.0(5)
C56 C57 H57 119.5
C55 C56 C64 121.4(4)
C57 C56 C55 118.5(5)
C57 C56 C64 120.0(4)
C56 C64 H64 107.2
C56 C64 C65 112.2(5)
C56 C64 C66 112.3(4)
C65 C64 H64 107.2
C66 C64 H64 107.2
C66 C64 C65 110.3(5)
C64 C65 H65A 109.5
C64 C65 H65B 109.5
C64 C65 H65C 109.5
H65A C65 H65B 109.5
H65A C65 H65C 109.5
H65B C65 H65C 109.5
C64 C66 H66A 109.5
C64 C66 H66B 109.5
C64 C66 H66C 109.5
H66A C66 H66B 109.5
H66A C66 H66C 109.5
H66B C66 H66C 109.5
C44 C43 C42 119.7(4)
C48 C43 C42 118.8(4)
C48 C43 C44 121.4(4)
C43 C44 C49 121.9(4)
C45 C44 C43 117.8(5)
C45 C44 C49 120.2(4)
C44 C45 H45 119.2
C46 C45 C44 121.5(5)
C46 C45 H45 119.2
C45 C46 H46 120.0
C45 C46 C47 119.9(5)
C47 C46 H46 120.0
C46 C47 H47 119.2
C46 C47 C48 121.5(5)
C48 C47 H47 119.2
C43 C48 C52 122.2(4)
C47 C48 C43 117.8(4)
C47 C48 C52 120.0(4)
C48 C52 H52 107.4
C48 C52 C54 111.4(5)
C48 C52 C53 111.4(4)
C54 C52 H52 107.4
C54 C52 C53 111.7(5)
C53 C52 H52 107.4
C52 C54 H54A 109.5
C52 C54 H54B 109.5
C52 C54 H54C 109.5
H54A C54 H54B 109.5
H54A C54 H54C 109.5
H54B C54 H54C 109.5
C52 C53 H53A 109.5
C52 C53 H53B 109.5
C52 C53 H53C 109.5
H53A C53 H53B 109.5
H53A C53 H53C 109.5
H53B C53 H53C 109.5
C44 C49 H49 107.6
C44 C49 C51 111.9(4)
C44 C49 C50 111.8(4)
C51 C49 H49 107.6
C50 C49 H49 107.6
C50 C49 C51 110.1(4)
C49 C51 H51A 109.5
C49 C51 H51B 109.5
C49 C51 H51C 109.5
H51A C51 H51B 109.5
H51A C51 H51C 109.5
H51B C51 H51C 109.5
C49 C50 H50A 109.5
C49 C50 H50B 109.5
C49 C50 H50C 109.5
H50A C50 H50B 109.5
H50A C50 H50C 109.5
H50B C50 H50C 109.5
C12 C7 N2 118.5(4)
C12 C7 C8 122.9(4)
C8 C7 N2 118.6(4)
C7 C12 C11 116.8(4)
C7 C12 C13 122.5(4)
C11 C12 C13 120.7(4)
C12 C11 H11 119.5
C10 C11 C12 121.0(4)
C10 C11 H11 119.5
C11 C10 H10 119.6
C11 C10 C9 120.8(4)
C9 C10 H10 119.6
C10 C9 H9 119.9
C8 C9 C10 120.2(4)
C8 C9 H9 119.9
C7 C8 C25 121.4(4)
C9 C8 C7 118.2(4)
C9 C8 C25 120.4(4)
C26 C25 C8 118.6(4)
C30 C25 C8 119.4(4)
C30 C25 C26 122.0(4)
C25 C26 C27 116.7(5)
C25 C26 C34 122.2(4)
C27 C26 C34 121.0(5)
C26 C27 H27 119.4
C28 C27 C26 121.2(6)
C28 C27 H27 119.4
C27 C28 H28 119.8
C29 C28 C27 120.3(5)
C29 C28 H28 119.8
C28 C29 H29 119.4
C28 C29 C30 121.2(6)
C30 C29 H29 119.4
C25 C30 C31 121.9(4)
C29 C30 C25 118.6(5)
C29 C30 C31 119.5(5)
C30 C31 H31 108.0
C30 C31 C33 111.8(4)
C30 C31 C32 111.3(5)
C33 C31 H31 108.0
C32 C31 H31 108.0
C32 C31 C33 109.5(5)
C31 C33 H33A 109.5
C31 C33 H33B 109.5
C31 C33 H33C 109.5
H33A C33 H33B 109.5
H33A C33 H33C 109.5
H33B C33 H33C 109.5
C31 C32 H32A 109.5
C31 C32 H32B 109.5
C31 C32 H32C 109.5
H32A C32 H32B 109.5
H32A C32 H32C 109.5
H32B C32 H32C 109.5
C26 C34 H34 107.2
C26 C34 C35 111.6(5)
C26 C34 C36 112.9(5)
C35 C34 H34 107.2
C36 C34 H34 107.2
C36 C34 C35 110.4(5)
C34 C35 H35A 109.5
C34 C35 H35B 109.5
C34 C35 H35C 109.5
H35A C35 H35B 109.5
H35A C35 H35C 109.5
H35B C35 H35C 109.5
C34 C36 H36A 109.5
C34 C36 H36B 109.5
C34 C36 H36C 109.5
H36A C36 H36B 109.5
H36A C36 H36C 109.5
H36B C36 H36C 109.5
C14 C13 C12 119.8(5)
C14 C13 C18 121.6(5)
C18 C13 C12 118.6(4)
C13 C14 C15 116.8(5)
C13 C14 C22 121.3(5)
C15 C14 C22 121.9(5)
C14 C15 H15 119.0
C16 C15 C14 122.1(5)
C16 C15 H15 119.0
C15 C16 H16 120.0
C17 C16 C15 120.0(5)
C17 C16 H16 120.0
C16 C17 H17 119.3
C16 C17 C18 121.4(6)
C18 C17 H17 119.3
C13 C18 C19 122.5(4)
C17 C18 C13 118.1(5)
C17 C18 C19 119.3(5)
C18 C19 H19 107.5
C18 C19 C20 111.8(5)
C18 C19 C21 111.9(4)
C20 C19 H19 107.5
C20 C19 C21 110.2(5)
C21 C19 H19 107.5
C19 C20 H20A 109.5
C19 C20 H20B 109.5
C19 C20 H20C 109.5
H20A C20 H20B 109.5
H20A C20 H20C 109.5
H20B C20 H20C 109.5
C19 C21 H21A 109.5
C19 C21 H21B 109.5
C19 C21 H21C 109.5
H21A C21 H21B 109.5
H21A C21 H21C 109.5
H21B C21 H21C 109.5
C14 C22 H22 107.0
C14 C22 C23 111.4(5)
C14 C22 C24 114.2(5)
C23 C22 H22 107.0
C24 C22 H22 107.0
C24 C22 C23 109.7(5)
C22 C23 H23A 109.5
C22 C23 H23B 109.5
C22 C23 H23C 109.5
H23A C23 H23B 109.5
H23A C23 H23C 109.5
H23B C23 H23C 109.5
C22 C24 H24A 109.5
C22 C24 H24B 109.5
C22 C24 H24C 109.5
H24A C24 H24B 109.5
H24A C24 H24C 109.5
H24B C24 H24C 109.5
C5 Mn1A O1A 81.9(2)
C5 Mn1A O2A 86.6(5)
C5 Mn1A C1A 84.1(3)
C6 Mn1A C5 162.8(3)
C6 Mn1A O1A 80.9(2)
C6 Mn1A O2A 86.4(5)
C6 Mn1A C1A 82.6(3)
C6 Mn1A C3A 96.9(4)
O1A Mn1A O2A 62.7(5)
O1A Mn1A C1A 35.5(3)
O2A Mn1A C1A 27.1(5)
C4A Mn1A C5 91.3(9)
C4A Mn1A C6 90.8(10)
C4A Mn1A O1A 100.4(8)
C4A Mn1A O2A 163.1(9)
C4A Mn1A C1A 135.9(8)
C4A Mn1A C3A 98.8(8)
C3A Mn1A C5 99.6(4)
C3A Mn1A O1A 160.8(4)
C3A Mn1A O2A 98.2(6)
C3A Mn1A C1A 125.3(5)
C1 O2 Mn1 84.3(9)
C1 O1 Mn1 80.4(6)
O3 C4 Mn1 160(2)
H2A C2 H2B 109.5
H2A C2 H2C 109.5
H2B C2 H2C 109.5
C1 C2 H2A 109.5
C1 C2 H2B 109.5
C1 C2 H2C 109.5
O4 C3 Mn1 170.0(11)
O2 C1 O1 128.9(12)
O2 C1 C2 110.9(12)
O2 C1 Mn1 66.7(8)
O1 C1 C2 120.2(10)
O1 C1 Mn1 62.3(5)
C2 C1 Mn1 177.5(10)
C5 Mn1 O2 87.2(6)
C5 Mn1 O1 81.7(3)
C5 Mn1 C1 85.1(3)
C6 Mn1 C5 162.4(3)
C6 Mn1 O2 87.0(6)
C6 Mn1 O1 80.7(3)
C6 Mn1 C3 97.7(4)
C6 Mn1 C1 81.8(3)
O2 Mn1 C1 29.0(4)
O1 Mn1 O2 66.2(5)
O1 Mn1 C1 37.3(4)
C4 Mn1 C5 90.2(12)
C4 Mn1 C6 90.1(12)
C4 Mn1 O2 162.0(10)
C4 Mn1 O1 95.8(9)
C4 Mn1 C3 101.0(10)
C4 Mn1 C1 133.1(9)
C3 Mn1 C5 99.5(4)
C3 Mn1 O2 97.0(5)
C3 Mn1 O1 163.2(5)
C3 Mn1 C1 125.9(5)
C1A O1A Mn1A 82.8(5)
C1A O2A Mn1A 85.6(9)
O1A C1A Mn1A 61.6(4)
O1A C1A C2A 118.2(9)
O2A C1A Mn1A 67.2(8)
O2A C1A O1A 128.8(11)
O2A C1A C2A 113.0(11)
C2A C1A Mn1A 177.6(7)
C1A C2A H2AA 109.5
C1A C2A H2AB 109.5
C1A C2A H2AC 109.5
H2AA C2A H2AB 109.5
H2AA C2A H2AC 109.5
H2AB C2A H2AC 109.5
O3A C4A Mn1A 166.2(19)
O4A C3A Mn1A 169.4(12)

loop_
_geom_bond_atom_site_label_1
_geom_bond_atom_site_label_2
_geom_bond_distance
N3 C103 1.406(5)
N3 C71 1.159(6)
N4 C73 1.400(5)
N4 C72 1.160(6)
C75 H75 0.9500
C75 C74 1.392(6)
C75 C76 1.384(6)
C104 C105 1.393(6)
C104 C103 1.398(6)
C104 C121 1.493(6)
C108 C107 1.395(6)
C108 C103 1.382(6)
C108 C109 1.514(6)
C74 C73 1.401(6)
C74 C92 1.497(6)
C107 H107 0.9500
C107 C106 1.364(6)
C105 H105 0.9500
C105 C106 1.399(6)
C80 C79 1.401(6)
C80 C81 1.402(6)
C80 C88 1.520(6)
C78 C77 1.386(6)
C78 C73 1.405(6)
C78 C79 1.492(6)
C76 H76 0.9500
C76 C77 1.382(6)
C77 H77 0.9500
C106 H106 0.9500
C79 C84 1.414(6)
C82 H82 0.9500
C82 C81 1.375(7)
C82 C83 1.378(7)
C123 H123 0.9500
C123 C124 1.384(7)
C123 C122 1.396(6)
C81 H81 0.9500
C92 C93 1.409(7)
C92 C91 1.407(7)
C125 H125 0.9500
C125 C124 1.380(7)
C125 C126 1.380(6)
C124 H124 0.9500
C110 C119 1.513(8)
C110 C111 1.399(8)
C110 C109 1.397(7)
C88 H88 1.0000
C88 C90 1.535(7)
C88 C89 1.528(7)
C83 H83 0.9500
C83 C84 1.388(6)
C114 C115 1.511(7)
C114 C113 1.399(7)
C114 C109 1.405(7)
C115 H115 1.0000
C115 C117 1.532(7)
C115 C116 1.532(7)
C130 H130 1.0000
C130 C131 1.518(9)
C130 C132 1.495(9)
C130 C122 1.521(7)
C85 H85 1.0000
C85 C84 1.521(7)
C85 C86 1.522(8)
C85 C87 1.511(8)
C129 H12A 0.9800
C129 H12B 0.9800
C129 H12C 0.9800
C129 C127 1.535(7)
C96 H96 0.9500
C96 C95 1.417(9)
C96 C91 1.392(7)
C93 C94 1.376(8)
C93 C100 1.509(8)
C90 H90A 0.9800
C90 H90B 0.9800
C90 H90C 0.9800
C113 H113 0.9500
C113 C112 1.373(9)
C97 H97 1.0000
C97 C98 1.519(8)
C97 C99 1.532(7)
C97 C91 1.508(7)
C119 H119 1.0000
C119 C118 1.518(8)
C119 C120 1.528(7)
C128 H12D 0.9800
C128 H12E 0.9800
C128 H12F 0.9800
C128 C127 1.525(7)
C112 H112 0.9500
C112 C111 1.370(10)
C95 H95 0.9500
C95 C94 1.375(9)
C98 H98A 0.9800
C98 H98B 0.9800
C98 H98C 0.9800
C94 H94 0.9500
C117 H11A 0.9800
C117 H11B 0.9800
C117 H11C 0.9800
C89 H89A 0.9800
C89 H89B 0.9800
C89 H89C 0.9800
C111 H111 0.9500
C99 H99A 0.9800
C99 H99B 0.9800
C99 H99C 0.9800
C118 H11D 0.9800
C118 H11E 0.9800
C118 H11F 0.9800
C120 H12G 0.9800
C120 H12H 0.9800
C120 H12I 0.9800
C131 H13A 0.9800
C131 H13B 0.9800
C131 H13C 0.9800
C101 H10A 0.9800
C101 H10B 0.9800
C101 H10C 0.9800
C101 C100 1.524(8)
C132 H13D 0.9800
C132 H13E 0.9800
C132 H13F 0.9800
C102 H10D 0.9800
C102 H10E 0.9800
C102 H10F 0.9800
C102 C100 1.540(9)
C122 C121 1.413(6)
C126 C121 1.403(6)
C126 C127 1.521(6)
C127 H127 1.0000
C71 Mn2A 1.941(5)
C71 Mn2 1.957(6)
C72 Mn2A 1.930(5)
C72 Mn2 1.983(6)
C116 H11G 0.9800
C116 H11H 0.9800
C116 H11I 0.9800
C100 H100 1.0000
C86 H86A 0.9800
C86 H86B 0.9800
C86 H86C 0.9800
C87 H87A 0.9800
C87 H87B 0.9800
C87 H87C 0.9800
Mn2A O5A 2.060(6)
Mn2A O6A 2.092(5)
Mn2A C70A 2.027(10)
Mn2A C69A 1.867(8)
Mn2A C67A 2.421(6)
O5A C67A 1.197(11)
O6A C67A 1.373(10)
O7A C70A 0.907(9)
O8A C69A 1.055(8)
C67A C68A 1.476(9)
C68A H68A 0.9800
C68A H68B 0.9800
C68A H68C 0.9800
Mn2 O5 2.069(13)
Mn2 O6 2.070(15)
Mn2 C69 1.893(18)
Mn2 C67 2.302(16)
Mn2 C70 2.01(3)
O7 C69 0.822(14)
O8 C70 0.94(3)
O5 C67 1.70(2)
O6 C67 1.161(16)
C67 C68 1.514(15)
C68 H68D 0.9800
C68 H68E 0.9800
C68 H68F 0.9800
N2 C6 1.167(6)
N2 C7 1.402(5)
N1 C5 1.165(6)
N1 C37 1.403(5)
C5 Mn1A 1.951(5)
C5 Mn1 1.942(5)
C61 H61 1.0000
C61 C62 1.523(7)
C61 C63 1.518(8)
C61 C60 1.518(7)
C40 H40 0.9500
C40 C41 1.377(7)
C40 C39 1.378(7)
C62 H62A 0.9800
C62 H62B 0.9800
C62 H62C 0.9800
C41 H41 0.9500
C41 C42 1.391(6)
C63 H63A 0.9800
C63 H63B 0.9800
C63 H63C 0.9800
C6 Mn1A 1.928(5)
C6 Mn1 1.940(5)
C37 C42 1.394(6)
C37 C38 1.402(6)
C42 C43 1.492(6)
C39 H39 0.9500
C39 C38 1.392(6)
C38 C55 1.487(6)
C55 C60 1.406(7)
C55 C56 1.414(7)
C60 C59 1.391(7)
C59 H59 0.9500
C59 C58 1.382(8)
C58 H58 0.9500
C58 C57 1.370(8)
C57 H57 0.9500
C57 C56 1.388(7)
C56 C64 1.517(7)
C64 H64 1.0000
C64 C65 1.518(8)
C64 C66 1.518(8)
C65 H65A 0.9800
C65 H65B 0.9800
C65 H65C 0.9800
C66 H66A 0.9800
C66 H66B 0.9800
C66 H66C 0.9800
C43 C44 1.407(6)
C43 C48 1.406(6)
C44 C45 1.396(7)
C44 C49 1.510(7)
C45 H45 0.9500
C45 C46 1.376(7)
C46 H46 0.9500
C46 C47 1.377(8)
C47 H47 0.9500
C47 C48 1.397(7)
C48 C52 1.514(7)
C52 H52 1.0000
C52 C54 1.523(8)
C52 C53 1.524(7)
C54 H54A 0.9800
C54 H54B 0.9800
C54 H54C 0.9800
C53 H53A 0.9800
C53 H53B 0.9800
C53 H53C 0.9800
C49 H49 1.0000
C49 C51 1.523(7)
C49 C50 1.520(7)
C51 H51A 0.9800
C51 H51B 0.9800
C51 H51C 0.9800
C50 H50A 0.9800
C50 H50B 0.9800
C50 H50C 0.9800
C7 C12 1.400(6)
C7 C8 1.401(6)
C12 C11 1.412(6)
C12 C13 1.489(6)
C11 H11 0.9500
C11 C10 1.374(6)
C10 H10 0.9500
C10 C9 1.396(6)
C9 H9 0.9500
C9 C8 1.389(6)
C8 C25 1.505(6)
C25 C26 1.404(7)
C25 C30 1.398(7)
C26 C27 1.406(7)
C26 C34 1.517(8)
C27 H27 0.9500
C27 C28 1.387(9)
C28 H28 0.9500
C28 C29 1.364(9)
C29 H29 0.9500
C29 C30 1.380(7)
C30 C31 1.526(8)
C31 H31 1.0000
C31 C33 1.530(8)
C31 C32 1.529(7)
C33 H33A 0.9800
C33 H33B 0.9800
C33 H33C 0.9800
C32 H32A 0.9800
C32 H32B 0.9800
C32 H32C 0.9800
C34 H34 1.0000
C34 C35 1.524(8)
C34 C36 1.519(7)
C35 H35A 0.9800
C35 H35B 0.9800
C35 H35C 0.9800
C36 H36A 0.9800
C36 H36B 0.9800
C36 H36C 0.9800
C13 C14 1.405(7)
C13 C18 1.415(7)
C14 C15 1.408(8)
C14 C22 1.512(8)
C15 H15 0.9500
C15 C16 1.373(9)
C16 H16 0.9500
C16 C17 1.373(8)
C17 H17 0.9500
C17 C18 1.390(7)
C18 C19 1.510(7)
C19 H19 1.0000
C19 C20 1.527(7)
C19 C21 1.532(8)
C20 H20A 0.9800
C20 H20B 0.9800
C20 H20C 0.9800
C21 H21A 0.9800
C21 H21B 0.9800
C21 H21C 0.9800
C22 H22 1.0000
C22 C23 1.523(8)
C22 C24 1.521(8)
C23 H23A 0.9800
C23 H23B 0.9800
C23 H23C 0.9800
C24 H24A 0.9800
C24 H24B 0.9800
C24 H24C 0.9800
Mn1A O1A 2.108(7)
Mn1A O2A 2.198(11)
Mn1A C1A 2.377(10)
Mn1A C4A 1.793(15)
Mn1A C3A 1.939(12)
O4 C3 0.979(11)
O2 C1 1.158(15)
O2 Mn1 2.197(12)
O1 C1 1.462(14)
O1 Mn1 2.136(8)
O3 C4 1.163(16)
C4 Mn1 1.811(19)
C2 H2A 0.9800
C2 H2B 0.9800
C2 H2C 0.9800
C2 C1 1.492(15)
C3 Mn1 1.942(12)
C1 Mn1 2.379(12)
O1A C1A 1.393(13)
O2A C1A 1.088(18)
O4A C3A 0.989(11)
O3A C4A 1.162(15)
C1A C2A 1.511(13)
C2A H2AA 0.9800
C2A H2AB 0.9800
C2A H2AC 0.9800

loop_
_geom_torsion_atom_site_label_1
_geom_torsion_atom_site_label_2
_geom_torsion_atom_site_label_3
_geom_torsion_atom_site_label_4
_geom_torsion
C75 C74 C73 N4 179.4(4)
C75 C74 C73 C78 -0.3(6)
C75 C74 C92 C93 -80.6(6)
C75 C74 C92 C91 96.7(5)
C75 C76 C77 C78 -0.6(7)
C104 C105 C106 C107 -1.3(7)
C108 C107 C106 C105 0.4(7)
C74 C75 C76 C77 0.7(7)
C74 C92 C93 C94 176.1(5)
C74 C92 C93 C100 -5.6(7)
C74 C92 C91 C96 -175.7(4)
C74 C92 C91 C97 3.6(7)
C107 C108 C103 N3 178.3(4)
C107 C108 C103 C104 -1.5(6)
C107 C108 C109 C110 -83.3(6)
C107 C108 C109 C114 96.3(5)
C105 C104 C103 N3 -179.2(4)
C105 C104 C103 C108 0.6(6)
C105 C104 C121 C122 -91.7(5)
C105 C104 C121 C126 86.7(5)
C80 C79 C84 C83 1.8(7)
C80 C79 C84 C85 -179.0(4)
C78 C79 C84 C83 -177.6(4)
C78 C79 C84 C85 1.6(7)
C76 C75 C74 C73 -0.3(6)
C76 C75 C74 C92 -179.4(4)
C103 C104 C105 C106 0.8(6)
C103 C104 C121 C122 87.3(5)
C103 C104 C121 C126 -94.3(5)
C103 C108 C107 C106 1.0(6)
C103 C108 C109 C110 97.8(5)
C103 C108 C109 C114 -82.5(5)
C77 C78 C73 N4 -179.3(4)
C77 C78 C73 C74 0.4(6)
C77 C78 C79 C80 88.8(5)
C77 C78 C79 C84 -91.8(5)
C73 C74 C92 C93 100.4(5)
C73 C74 C92 C91 -82.3(6)
C73 C78 C77 C76 0.1(6)
C73 C78 C79 C80 -91.4(5)
C73 C78 C79 C84 88.0(5)
C79 C80 C81 C82 1.1(7)
C79 C80 C88 C90 111.8(5)
C79 C80 C88 C89 -124.1(5)
C79 C78 C77 C76 179.8(4)
C79 C78 C73 N4 1.0(6)
C79 C78 C73 C74 -179.4(4)
C82 C83 C84 C79 -0.3(7)
C82 C83 C84 C85 -179.6(5)
C123 C122 C121 C104 177.3(4)
C123 C122 C121 C126 -1.0(7)
C81 C80 C79 C78 177.3(4)
C81 C80 C79 C84 -2.1(7)
C81 C80 C88 C90 -67.1(6)
C81 C80 C88 C89 57.0(6)
C81 C82 C83 C84 -0.7(8)
C92 C74 C73 N4 -1.5(6)
C92 C74 C73 C78 178.8(4)
C92 C93 C94 C95 -0.2(9)
C92 C93 C100 C101 133.7(6)
C92 C93 C100 C102 -101.9(6)
C125 C126 C121 C104 -177.5(4)
C125 C126 C121 C122 0.8(7)
C125 C126 C127 C129 -68.8(6)
C125 C126 C127 C128 54.3(6)
C124 C123 C122 C130 -178.9(5)
C124 C123 C122 C121 0.7(7)
C124 C125 C126 C121 -0.2(7)
C124 C125 C126 C127 179.1(5)
C88 C80 C79 C78 -1.6(6)
C88 C80 C79 C84 179.0(4)
C88 C80 C81 C82 -180.0(4)
C83 C82 C81 C80 0.3(7)
C114 C113 C112 C111 0.2(8)
C115 C114 C113 C112 -179.1(5)
C115 C114 C109 C108 -0.8(6)
C115 C114 C109 C110 178.9(4)
C130 C122 C121 C104 -3.2(7)
C130 C122 C121 C126 178.5(5)
C96 C95 C94 C93 1.0(9)
C93 C92 C91 C96 1.4(7)
C93 C92 C91 C97 -179.2(5)
C113 C114 C115 C117 -65.6(6)
C113 C114 C115 C116 57.0(6)
C113 C114 C109 C108 179.8(4)
C113 C114 C109 C110 -0.5(7)
C113 C112 C111 C110 -0.7(9)
C119 C110 C111 C112 -179.1(5)
C119 C110 C109 C108 -0.7(7)
C119 C110 C109 C114 179.7(4)
C95 C96 C91 C92 -0.6(8)
C95 C96 C91 C97 -180.0(5)
C98 C97 C91 C92 -118.1(5)
C98 C97 C91 C96 61.2(6)
C94 C93 C100 C101 -48.1(7)
C94 C93 C100 C102 76.3(7)
C111 C110 C119 C118 82.9(6)
C111 C110 C119 C120 -41.6(7)
C111 C110 C109 C108 179.7(4)
C111 C110 C109 C114 0.1(7)
C99 C97 C91 C92 119.1(5)
C99 C97 C91 C96 -61.6(6)
C131 C130 C122 C123 57.9(7)
C131 C130 C122 C121 -121.6(5)
C132 C130 C122 C123 -67.4(7)
C132 C130 C122 C121 113.1(6)
C122 C123 C124 C125 -0.1(8)
C126 C125 C124 C123 -0.2(8)
C121 C104 C105 C106 179.9(4)
C121 C104 C103 N3 1.7(6)
C121 C104 C103 C108 -178.4(4)
C121 C126 C127 C129 110.5(5)
C121 C126 C127 C128 -126.4(5)
C127 C126 C121 C104 3.2(6)
C127 C126 C121 C122 -178.5(4)
C109 C108 C107 C106 -177.9(4)
C109 C108 C103 N3 -2.8(6)
C109 C108 C103 C104 177.3(4)
C109 C110 C119 C118 -96.7(6)
C109 C110 C119 C120 138.8(5)
C109 C110 C111 C112 0.5(8)
C109 C114 C115 C117 115.0(5)
C109 C114 C115 C116 -122.4(5)
C109 C114 C113 C112 0.4(7)
C71 Mn2 C69 O7 128(9)
C91 C92 C93 C94 -1.1(8)
C91 C92 C93 C100 177.2(5)
C91 C96 C95 C94 -0.5(9)
C72 Mn2 C69 O7 -71(9)
C100 C93 C94 C95 -178.4(6)
C86 C85 C84 C79 -107.2(5)
C86 C85 C84 C83 72.0(6)
C87 C85 C84 C79 128.4(5)
C87 C85 C84 C83 -52.3(7)
Mn2A O5A C67A O6A 1.6(6)
Mn2A O5A C67A C68A -177.5(6)
Mn2A O6A C67A O5A -1.6(6)
Mn2A O6A C67A C68A 177.6(6)
Mn2 O5 C67 O6 1(2)
Mn2 O5 C67 C68 174.5(16)
Mn2 O6 C67 O5 -0.7(19)
Mn2 O6 C67 C68 -174.6(17)
O5 Mn2 C69 O7 -153(9)
O6 Mn2 C69 O7 -161(7)
C67 Mn2 C69 O7 -154(8)
C70 Mn2 C69 O7 29(9)
N2 C7 C12 C11 179.8(4)
N2 C7 C12 C13 0.7(6)
N2 C7 C8 C9 -179.3(4)
N2 C7 C8 C25 0.7(6)
N1 C37 C42 C41 -179.4(4)
N1 C37 C42 C43 -0.1(6)
N1 C37 C38 C39 -179.7(4)
N1 C37 C38 C55 1.2(7)
C5 Mn1A C4A O3A 92(10)
C61 C60 C59 C58 -179.9(5)
C40 C41 C42 C37 -1.1(7)
C40 C41 C42 C43 179.5(4)
C40 C39 C38 C37 -0.7(7)
C40 C39 C38 C55 178.4(5)
C62 C61 C60 C55 -115.9(5)
C62 C61 C60 C59 63.3(6)
C41 C40 C39 C38 0.3(8)
C41 C42 C43 C44 91.6(5)
C41 C42 C43 C48 -89.9(5)
C63 C61 C60 C55 120.6(6)
C63 C61 C60 C59 -60.2(7)
C6 Mn1A C4A O3A -105(10)
C37 C42 C43 C44 -87.8(5)
C37 C42 C43 C48 90.7(5)
C37 C38 C55 C60 89.4(6)
C37 C38 C55 C56 -90.2(6)
C42 C37 C38 C39 0.2(7)
C42 C37 C38 C55 -178.9(4)
C42 C43 C44 C45 177.4(4)
C42 C43 C44 C49 -1.3(6)
C42 C43 C48 C47 -176.9(4)
C42 C43 C48 C52 3.5(6)
C39 C40 C41 C42 0.6(7)
C39 C38 C55 C60 -89.7(6)
C39 C38 C55 C56 90.7(6)
C38 C37 C42 C41 0.7(7)
C38 C37 C42 C43 -180.0(4)
C38 C55 C60 C61 0.6(7)
C38 C55 C60 C59 -178.6(4)
C38 C55 C56 C57 178.8(4)
C38 C55 C56 C64 0.2(7)
C55 C60 C59 C58 -0.7(8)
C55 C56 C64 C65 110.3(5)
C55 C56 C64 C66 -124.8(5)
C60 C55 C56 C57 -0.9(7)
C60 C55 C56 C64 -179.5(4)
C60 C59 C58 C57 0.1(9)
C59 C58 C57 C56 0.1(9)
C58 C57 C56 C55 0.3(8)
C58 C57 C56 C64 178.9(5)
C57 C56 C64 C65 -68.2(6)
C57 C56 C64 C66 56.7(6)
C56 C55 C60 C61 -179.7(4)
C56 C55 C60 C59 1.1(7)
C43 C44 C45 C46 0.2(7)
C43 C44 C49 C51 -122.2(5)
C43 C44 C49 C50 113.8(5)
C43 C48 C52 C54 117.0(5)
C43 C48 C52 C53 -117.6(5)
C44 C43 C48 C47 1.6(6)
C44 C43 C48 C52 -178.0(4)
C44 C45 C46 C47 0.1(8)
C45 C44 C49 C51 59.1(6)
C45 C44 C49 C50 -64.9(6)
C45 C46 C47 C48 0.4(8)
C46 C47 C48 C43 -1.2(7)
C46 C47 C48 C52 178.3(5)
C47 C48 C52 C54 -62.6(6)
C47 C48 C52 C53 62.9(6)
C48 C43 C44 C45 -1.1(6)
C48 C43 C44 C49 -179.8(4)
C49 C44 C45 C46 178.9(5)
C7 C12 C11 C10 -0.4(6)
C7 C12 C13 C14 -99.0(5)
C7 C12 C13 C18 82.9(6)
C7 C8 C25 C26 -98.4(5)
C7 C8 C25 C30 82.1(6)
C12 C7 C8 C9 0.3(7)
C12 C7 C8 C25 -179.7(4)
C12 C11 C10 C9 0.3(7)
C12 C13 C14 C15 -176.9(4)
C12 C13 C14 C22 4.7(7)
C12 C13 C18 C17 176.9(4)
C12 C13 C18 C19 -2.8(7)
C11 C12 C13 C14 82.1(6)
C11 C12 C13 C18 -96.1(5)
C11 C10 C9 C8 0.2(7)
C10 C9 C8 C7 -0.5(7)
C10 C9 C8 C25 179.5(4)
C9 C8 C25 C26 81.7(6)
C9 C8 C25 C30 -97.8(5)
C8 C7 C12 C11 0.1(6)
C8 C7 C12 C13 -178.9(4)
C8 C25 C26 C27 -179.3(4)
C8 C25 C26 C34 2.9(7)
C8 C25 C30 C29 178.5(4)
C8 C25 C30 C31 -0.1(7)
C25 C26 C27 C28 0.6(7)
C25 C26 C34 C35 95.4(6)
C25 C26 C34 C36 -139.5(5)
C25 C30 C31 C33 117.3(5)
C25 C30 C31 C32 -119.9(5)
C26 C25 C30 C29 -1.0(7)
C26 C25 C30 C31 -179.6(4)
C26 C27 C28 C29 -0.6(8)
C27 C26 C34 C35 -82.3(6)
C27 C26 C34 C36 42.8(7)
C27 C28 C29 C30 -0.2(8)
C28 C29 C30 C25 1.0(8)
C28 C29 C30 C31 179.7(5)
C29 C30 C31 C33 -61.3(6)
C29 C30 C31 C32 61.4(6)
C30 C25 C26 C27 0.2(7)
C30 C25 C26 C34 -177.6(4)
C34 C26 C27 C28 178.4(5)
C13 C12 C11 C10 178.6(4)
C13 C14 C15 C16 0.2(8)
C13 C14 C22 C23 94.6(6)
C13 C14 C22 C24 -140.4(5)
C13 C18 C19 C20 -120.9(5)
C13 C18 C19 C21 114.9(5)
C14 C13 C18 C17 -1.3(7)
C14 C13 C18 C19 179.1(4)
C14 C15 C16 C17 -1.6(9)
C15 C14 C22 C23 -83.8(6)
C15 C14 C22 C24 41.2(7)
C15 C16 C17 C18 1.6(8)
C16 C17 C18 C13 -0.2(8)
C16 C17 C18 C19 179.5(5)
C17 C18 C19 C20 59.5(6)
C17 C18 C19 C21 -64.8(6)
C18 C13 C14 C15 1.2(7)
C18 C13 C14 C22 -177.2(4)
C22 C14 C15 C16 178.7(5)
Mn1A O1A C1A O2A 1.8(16)
Mn1A O1A C1A C2A -177.2(8)
Mn1A O2A C1A O1A -1.7(15)
Mn1A O2A C1A C2A 177.4(8)
O3 C4 Mn1 C5 97(9)
O3 C4 Mn1 C6 -101(9)
O3 C4 Mn1 O2 178(5)
O3 C4 Mn1 O1 178(9)
O3 C4 Mn1 C3 -3(9)
O3 C4 Mn1 C1 -180(8)
Mn1 O2 C1 O1 -4.7(17)
Mn1 O2 C1 C2 179.1(10)
Mn1 O1 C1 O2 4.9(17)
Mn1 O1 C1 C2 -179.2(11)
O1A Mn1A C4A O3A 174(10)
O2A Mn1A C4A O3A 174(7)
C1A Mn1A C4A O3A 175(9)
C3A Mn1A C4A O3A -8(10)
